data_4133775
loop_
_publ_author_name
'Chen, Linfeng'
'San, Khin A.'
'Turo, Michael J.'
'Gembicky, Milan'
'Fereidouni, Shelir'
'Kalaj, Mark'
'Schimpf, Alina M.'

_publ_section_title
;
 Tunable Metal Oxide Frameworks via Coordination Assembly of
 Preyssler-Type Molecular Clusters.
;
_journal_name_full 'Journal of the American Chemical Society'
_journal_paper_doi 10.1021/jacs.9b10277
_journal_year 2019
_chemical_formula_moiety '0.13(Fe26.99 K21.78 Mo8 Na8.17 O965.87 P40 W232), K O2.5, Li, 3.5(O), 0.13(K)'
_chemical_formula_sum 'Fe3.38 K3.86 Li Mo Na1.01 O126.73 P5 W29'
_chemical_formula_weight 7980.10
_space_group_crystal_system orthorhombic
_space_group_IT_number 74
_space_group_name_Hall '-I 2b 2'
_space_group_name_H-M_alt 'I m m a'
_audit_creation_date 2019-08-06
_audit_creation_method
;
Olex2 1.2-beta
(compiled 2018.05.29 svn.r3508 for OlexSys, GUI svn.r5506)
;
_cell_angle_alpha 90
_cell_angle_beta 90
_cell_angle_gamma 90
_cell_formula_units_Z 8
_cell_length_a 52.361(3)
_cell_length_b 21.6772(12)
_cell_length_c 26.1817(16)
_cell_measurement_reflns_used 9366
_cell_measurement_temperature 100(2)
_cell_measurement_theta_max 26.71
_cell_measurement_theta_min 2.35
_cell_volume 29717(3)
_computing_cell_refinement 'SAINT v8.38A (Bruker, 2017)'
_computing_data_collection 'APEX3 v2017.3-0 (Bruker, 2017)'
_computing_data_reduction 'SAINT v8.38A (Bruker, 2017)'
_computing_molecular_graphics 'Olex2 (Dolomanov et al., 2009)'
_computing_publication_material 'Olex2 (Dolomanov et al., 2009)'
_computing_structure_refinement 'XL (Sheldrick, 2008)'
_computing_structure_solution 'ShelXT (Sheldrick, 2015)'
_diffrn_ambient_temperature 100.0
_diffrn_detector 'Bruker APEX-II CCD'
_diffrn_detector_area_resol_mean 8.258
_diffrn_detector_type 'CCD Area Detector'
_diffrn_measured_fraction_theta_full 0.999
_diffrn_measured_fraction_theta_max 0.997
_diffrn_measurement_device 'Kappa Four-Circle Diffractometer'
_diffrn_measurement_device_type 'Bruker APEX II Ultra'
_diffrn_measurement_method '\w and \f scans'
_diffrn_radiation_monochromator 'Double Bounce Multilayer Mirrors'
_diffrn_radiation_probe x-ray
_diffrn_radiation_type MoK\a
_diffrn_radiation_wavelength 0.71073
_diffrn_reflns_av_R_equivalents 0.0425
_diffrn_reflns_av_unetI/netI 0.0278
_diffrn_reflns_Laue_measured_fraction_full 0.999
_diffrn_reflns_Laue_measured_fraction_max 0.997
_diffrn_reflns_limit_h_max 66
_diffrn_reflns_limit_h_min -59
_diffrn_reflns_limit_k_max 26
_diffrn_reflns_limit_k_min -27
_diffrn_reflns_limit_l_max 33
_diffrn_reflns_limit_l_min -32
_diffrn_reflns_number 114401
_diffrn_reflns_point_group_measured_fraction_full 0.999
_diffrn_reflns_point_group_measured_fraction_max 0.997
_diffrn_reflns_theta_full 25.000
_diffrn_reflns_theta_max 26.747
_diffrn_reflns_theta_min 0.870
_diffrn_source 'Micro Focus Rotating Anode'
_diffrn_source_type 'Bruker TXS'
_diffrn_standards_number 0
_exptl_absorpt_coefficient_mu 23.005
_exptl_absorpt_correction_T_max 0.2607
_exptl_absorpt_correction_T_min 0.1305
_exptl_absorpt_correction_type multi-scan
_exptl_absorpt_process_details
'SADABS-2016/2 (Bruker,2016/2) was used for absorption correction. wR2(int) was 0.1333 before and 0.0534 after correction. The Ratio of minimum to maximum transmission is 0.5006. The \l/2 correction factor is Not present.'
_exptl_crystal_colour 'light black'
_exptl_crystal_colour_modifier light
_exptl_crystal_colour_primary black
_exptl_crystal_density_diffrn 3.567
_exptl_crystal_description octahedral
_exptl_crystal_F_000 27618
_exptl_crystal_size_max 0.042
_exptl_crystal_size_mid 0.031
_exptl_crystal_size_min 0.017
_refine_diff_density_max 3.177
_refine_diff_density_min -4.510
_refine_diff_density_rms 0.530
_refine_ls_extinction_method none
_refine_ls_goodness_of_fit_ref 1.175
_refine_ls_hydrogen_treatment undef
_refine_ls_matrix_type full
_refine_ls_number_parameters 1071
_refine_ls_number_reflns 16393
_refine_ls_number_restraints 2412
_refine_ls_restrained_S_all 1.108
_refine_ls_R_factor_all 0.0969
_refine_ls_R_factor_gt 0.0831
_refine_ls_shift/su_max 0.002
_refine_ls_shift/su_mean 0.000
_refine_ls_structure_factor_coef Fsqd
_refine_ls_weighting_details 'w=1/[\s^2^(Fo^2^)+(0.0129P)^2^+9547.5898P] where P=(Fo^2^+2Fc^2^)/3'
_refine_ls_weighting_scheme calc
_refine_ls_wR_factor_gt 0.1797
_refine_ls_wR_factor_ref 0.1888
_reflns_Friedel_coverage 0.000
_reflns_number_gt 13980
_reflns_number_total 16393
_reflns_threshold_expression 'I > 2\s(I)'
_cod_data_source_file ja9b10277_si_007.cif
_cod_data_source_block FeMoImma
_cod_depositor_comments
;
The following automatic conversions were performed:

data item '_diffrn_radiation_probe' value 'X-ray' was changed to
'x-ray' in accordance with the
/home/data/users/saulius/crontab/automatic-downloads/rss-feeds/ACS/lib/dictionaries/cif_core.dic
dictionary named 'cif_core.dic' version 2.4.2 last updated on
2011-04-26.

Automatic conversion script
Id: cif_fix_values 7556 2019-12-06 15:28:31Z antanas 
;
_cod_database_code 4133775
_shelx_shelxl_version_number 2016/6
_shelx_space_group_comment
;
The symmetry employed for this shelxl refinement is uniquely defined
by the following loop, which should always be used as a source of
symmetry information in preference to the above space-group names.
They are only intended as comments.
;
_shelx_estimated_absorpt_t_max 0.644
_shelx_estimated_absorpt_t_min 0.375
_olex2_refinement_description
;
1. Shared sites
{W1, Mo1}
{W3, Mo3}
{W5, Mo5}
{W6, Mo6}
{W7, Mo7}
{W9, Mo9}
{W10, Mo10}
{W11, Mo11}
{W12, Mo12}
{W13, Mo13}
2. Uiso/Uaniso restraints and constraints
Uanis(O20) \\sim Ueq: with sigma of 0.01 and sigma for terminal atoms of 0.02
Uanis(O77) \\sim Ueq: with sigma of 0.005 and sigma for terminal atoms of 0.01
Uanis(O37) \\sim Ueq, Uanis(O2BA) \\sim Ueq: with sigma of 0.005 and sigma for
terminal atoms of 0.01
Uanis(O4) \\sim Ueq: with sigma of 0.005 and sigma for terminal atoms of 0.01
Uanis(Li6D) \\sim Ueq: with sigma of 0.005 and sigma for terminal atoms of 0.01
Uanis(O1AA) \\sim Ueq: with sigma of 0.005 and sigma for terminal atoms of 0.01
Uanis(O40) \\sim Ueq: with sigma of 0.005 and sigma for terminal atoms of 0.01
Uanis(K5AA) \\sim Ueq: with sigma of 0.01 and sigma for terminal atoms of 0.02
Uanis(Fe4) = Uanis(Fe4B)
Uanis(Fe1) = Uanis(Fe2)
Uanis(Fe3) = Uanis(Fe1)
Uanis(O43) = Uanis(O2BA) = Uanis(Fe4B) = Uanis(Fe4)
Uanis(O81) = Uanis(O0CA)
Uanis(W1) = Uanis(Mo1)
Uanis(W3) = Uanis(Mo3)
Uanis(W5) = Uanis(Mo5)
Uanis(W6) = Uanis(Mo6)
Uanis(W7) = Uanis(Mo7)
Uanis(W9) = Uanis(Mo9)
Uanis(W10) = Uanis(Mo10)
Uanis(W11) = Uanis(Mo11)
Uanis(W12) = Uanis(Mo12)
Uanis(W13) = Uanis(Mo13)
3. Rigid body (RIGU) restrains
 All non-hydrogen atoms
 with sigma for 1-2 distances of 0.002 and sigma for 1-3 distances of 0.002
4. Others
 Fixed Sof: W1(0.95) W3(0.95) W5(0.95) W6(0.95) W7(0.95) Mo1(0.05) Mo3(0.05)
 Mo5(0.05) Mo6(0.05) Mo7(0.05) W9(0.95) W10(0.95) W11(0.95) W12(0.95) W13(0.95)
 Mo9(0.05) Mo10(0.05) Mo11(0.05) Mo12(0.05) Mo13(0.05) W14(0.5) W14B(0.5)
 W15(0.5) W15B(0.5) W16(0.5) Fe1(0.5) Fe3(0.2) Fe4(0.15) Fe4B(0.25) Fe5(0.25)
 Fe5B(0.25) K0AA(0.16667) K2B(0.2) P4(0.25) P4B(0.25) P5(0.25) P5B(0.25)
 P6(0.25) O0CA(0.25) O2BA(0.25) Li6D(0.5) O7(0.5) O36(0.5) O37(0.5)
 O39(0.33333) O40(0.25) O41(0.5) O42(0.5) O43(0.2) O44(0.5) O69(0.5) O70(0.5)
 O71(0.5) O72(0.5) O73(0.5) O74(0.5) O75(0.5) O76(0.5) O77(0.5) O79(0.5)
 O81(0.25) O82(0.5) O83(0.5) O84(0.5) O85(0.5) O86(0.5) O87(0.5) K78(0.125)
 O4AA(0.25) K5AA(0.0625) O0AA(0.25) O6AA(0.5) O2AA(0.08333) O7AA(0.5)
 O9AA(0.16667) O0BA(0.33333) O3AA(0.33333) O4(0.16667)
;
_platon_squeeze_void_probe_radius 1.20
_olex2_submission_special_instructions 'No special instructions were received'

loop_
_space_group_symop_operation_xyz
'x, y, z'
'-x, -y+1/2, z'
'-x, y+1/2, -z'
'x, -y, -z'
'x+1/2, y+1/2, z+1/2'
'-x+1/2, -y+1, z+1/2'
'-x+1/2, y+1, -z+1/2'
'x+1/2, -y+1/2, -z+1/2'
'-x, -y, -z'
'x, y-1/2, -z'
'x, -y-1/2, z'
'-x, y, z'
'-x+1/2, -y+1/2, -z+1/2'
'x+1/2, y, -z+1/2'
'x+1/2, -y, z+1/2'
'-x+1/2, y+1/2, z+1/2'

loop_
_atom_site_label
_atom_site_type_symbol
_atom_site_fract_x
_atom_site_fract_y
_atom_site_fract_z
_atom_site_U_iso_or_equiv
_atom_site_adp_type
_atom_site_occupancy
_atom_site_site_symmetry_order
_atom_site_calc_flag
_atom_site_refinement_flags_posn
_atom_site_refinement_flags_adp
_atom_site_refinement_flags_occupancy
_atom_site_disorder_assembly
_atom_site_disorder_group
W1 W 0.96364(2) 0.67344(5) 0.00782(4) 0.0380(3) Uani 0.95 1 d . U . A 1
W3 W 0.90543(2) 0.67362(5) -0.07659(5) 0.0384(3) Uani 0.95 1 d . U . A 1
W5 W 0.88323(2) 0.67354(5) -0.21477(5) 0.0395(3) Uani 0.95 1 d . U . A 1
W6 W 0.90516(2) 0.67363(5) -0.35196(5) 0.0404(3) Uani 0.95 1 d . U . A 1
W7 W 0.96393(3) 0.67353(5) -0.43749(4) 0.0428(3) Uani 0.95 1 d . U . A 1
Mo1 Mo 0.96364(2) 0.67344(5) 0.00782(4) 0.0380(3) Uani 0.05 1 d . U . A 2
Mo3 Mo 0.90543(2) 0.67362(5) -0.07659(5) 0.0384(3) Uani 0.05 1 d . U . A 2
Mo5 Mo 0.88323(2) 0.67354(5) -0.21477(5) 0.0395(3) Uani 0.05 1 d . U . A 2
Mo6 Mo 0.90516(2) 0.67363(5) -0.35196(5) 0.0404(3) Uani 0.05 1 d . U . A 2
Mo7 Mo 0.96393(3) 0.67353(5) -0.43749(4) 0.0428(3) Uani 0.05 1 d . U . A 2
W4 W 0.94257(2) 0.59402(4) -0.25289(4) 0.02389(19) Uani 1 1 d . U . A 2
W2 W 0.96424(2) 0.59393(4) -0.11672(4) 0.02325(19) Uani 1 1 d . U . . .
W8 W 1.000000 0.59271(6) -0.33756(5) 0.0255(3) Uani 1 2 d S TU P A .
W9 W 0.63560(2) 0.67380(5) 0.29667(6) 0.0443(3) Uani 0.95 1 d . U . B 1
W10 W 0.64367(2) 0.67372(5) 0.15255(6) 0.0460(3) Uani 0.95 1 d . U . B 1
W11 W 0.69237(3) 0.67363(6) 0.04586(5) 0.0474(3) Uani 0.95 1 d . U . B 1
W12 W 0.76333(3) 0.67370(6) 0.01762(5) 0.0482(3) Uani 0.95 1 d . U . B 1
W13 W 0.82898(2) 0.67341(5) 0.07765(5) 0.0456(3) Uani 0.95 1 d . U . A 1
Mo9 Mo 0.63560(2) 0.67380(5) 0.29667(6) 0.0443(3) Uani 0.05 1 d . U . B 2
Mo10 Mo 0.64367(2) 0.67372(5) 0.15255(6) 0.0460(3) Uani 0.05 1 d . U . B 2
Mo11 Mo 0.69237(3) 0.67363(6) 0.04586(5) 0.0474(3) Uani 0.05 1 d . U . B 2
Mo12 Mo 0.76333(3) 0.67370(6) 0.01762(5) 0.0482(3) Uani 0.05 1 d . U . B 2
Mo13 Mo 0.82898(2) 0.67341(5) 0.07765(5) 0.0456(3) Uani 0.05 1 d . U . A 2
W14 W 0.80230(4) 0.59401(8) 0.19068(8) 0.0280(4) Uani 0.5 1 d . U . A 1
W14B W 0.77538(4) 0.59344(9) 0.13944(8) 0.0301(4) Uani 0.5 1 d . U . A 2
W15 W 0.73760(4) 0.59386(9) 0.13089(9) 0.0308(4) Uani 0.5 1 d . U . A 1
W15B W 0.70535(4) 0.59357(8) 0.16718(8) 0.0265(4) Uani 0.5 1 d . U . A 2
W16 W 0.68960(4) 0.59369(9) 0.23613(9) 0.0315(4) Uani 0.5 1 d . U . A 1
Fe1 Fe 0.58633(14) 0.5563(4) 0.2765(3) 0.0412(14) Uani 0.5 1 d . U . B 1
Fe2 Fe 0.6239(10) 0.497(2) 0.203(2) 0.0412(14) Uani 0.087(12) 1 d . U . A 2
Fe3 Fe 0.8710(3) 0.5578(9) 0.0029(9) 0.0412(14) Uani 0.2 1 d . U . A .
Fe4 Fe 0.6637(8) 0.4386(19) 0.2569(16) 0.073(4) Uani 0.15 1 d . U . A 2
Fe4B Fe 0.6683(5) 0.4455(11) 0.3030(10) 0.073(4) Uani 0.25 1 d . U . A 1
Fe5 Fe 0.7732(6) 0.4439(11) 0.0822(10) 0.079(5) Uani 0.25 1 d . U . A 1
Fe5B Fe 0.7510(5) 0.4414(12) 0.0796(9) 0.076(6) Uani 0.25 1 d . U . A 2
K0AA K 0.8973(6) 0.750000 0.0625(13) 0.066(4) Uani 0.3333 2 d S TU P A .
K1AA K 0.6125(3) 0.500000 0.000000 0.082(4) Uani 1 2 d S TU P C 1
K2B K 0.6573(8) 0.496(2) 0.0796(15) 0.078(7) Uani 0.2 1 d . U . A 2
K3 K 0.9503(6) 0.500000 0.000000 0.042(3) Uani 0.30(2) 2 d S TU P A 2
P1 P 0.96077(15) 0.750000 -0.1061(3) 0.0227(14) Uani 1 2 d S TU P A .
P2 P 0.93623(14) 0.750000 -0.2556(3) 0.0216(13) Uani 1 2 d S TU P A .
P3 P 1.000000 0.750000 -0.3485(4) 0.024(2) Uani 1 4 d S TU P . .
P4 P 0.6838(3) 0.750000 0.2360(8) 0.027(2) Uani 0.5 2 d S TU P A 1
P4B P 0.7007(3) 0.750000 0.1592(7) 0.027(2) Uani 0.5 2 d S TU P A 2
P5 P 0.7362(3) 0.750000 0.1195(7) 0.027(2) Uani 0.5 2 d S TU P A 1
P5B P 0.7776(4) 0.750000 0.1278(7) 0.028(2) Uani 0.5 2 d S TU P A 2
P6 P 0.8077(3) 0.750000 0.1841(7) 0.026(3) Uani 0.5 2 d S TU P A 1
Na1 Na 1.000000 0.6803(13) -0.2149(10) 0.020(2) Uani 0.48(3) 2 d S TU P A 2
Na2 Na 0.750000 0.6775(11) 0.250000 0.022(2) Uani 0.54(3) 2 d S TU P . .
O0CA O 0.633(2) 0.509(6) 0.066(4) 0.091(16) Uani 0.25 1 d . U . A 2
O1 O 0.9582(5) 0.750000 0.0435(10) 0.043(2) Uani 1 2 d S TU P A .
O1BA O 1.0240(4) 0.750000 -0.3831(9) 0.030(4) Uani 1 2 d S TU P A .
O2 O 1.000000 0.6781(13) 0.0187(10) 0.042(3) Uani 1 2 d S TU P . .
O2BA O 0.689(2) 0.420(5) 0.320(4) 0.073(4) Uani 0.25 1 d . U . . .
O3 O 0.9572(4) 0.6220(9) 0.0560(7) 0.046(3) Uani 1 1 d . U . . .
O5 O 0.9284(3) 0.6777(8) -0.0171(7) 0.038(2) Uani 1 1 d . U . . .
O6 O 0.9702(3) 0.6186(8) -0.0464(6) 0.032(2) Uani 1 1 d . U . . .
Li6D Li 0.6837(19) 0.354(5) 0.141(4) 0.05(2) Uani 0.5 1 d . U . D 1
O7 O 0.9693(5) 0.750000 -0.0502(9) 0.036(6) Uani 1 2 d . U . . .
O8 O 0.9707(3) 0.6919(7) -0.1329(6) 0.0216(18) Uani 1 1 d . U . . .
O9 O 1.000000 0.5873(11) -0.1282(9) 0.029(3) Uani 1 2 d S TU P A .
O10 O 0.9312(4) 0.750000 -0.1057(9) 0.029(3) Uani 1 2 d S TU P A .
O8AA O 0.9296(3) 0.6205(7) -0.1053(7) 0.030(2) Uani 1 1 d . U . . .
O12 O 0.9590(3) 0.5165(7) -0.1043(7) 0.033(2) Uani 1 1 d . U . . .
O13 O 0.9588(3) 0.5902(7) -0.1890(6) 0.028(2) Uani 1 1 d . U . . .
O14 O 0.8905(5) 0.750000 -0.0547(11) 0.040(2) Uani 1 2 d S TU P A .
O15 O 0.8842(3) 0.6237(8) -0.0486(8) 0.043(3) Uani 1 1 d . U . . .
O16 O 0.8886(3) 0.6798(8) -0.1430(8) 0.036(2) Uani 1 1 d . U . . .
O17 O 0.8646(4) 0.750000 -0.2143(12) 0.040(3) Uani 1 2 d S TU P . .
O18 O 0.9127(4) 0.750000 -0.2219(9) 0.024(3) Uani 1 2 d S TU P A .
O19 O 0.8585(3) 0.6229(8) -0.2106(8) 0.043(3) Uani 1 1 d . U . . .
O20 O 0.8847(3) 0.6784(8) -0.2891(8) 0.037(2) Uani 1 1 d . U . . .
O21 O 0.9109(3) 0.6200(7) -0.2186(7) 0.029(2) Uani 1 1 d . U . A 2
O22 O 0.9341(3) 0.5169(7) -0.2561(7) 0.030(3) Uani 1 1 d . U . . .
O23 O 0.9745(3) 0.5891(7) -0.2839(6) 0.0245(19) Uani 1 1 d . U . . .
O24 O 0.9259(3) 0.6198(7) -0.3156(7) 0.031(2) Uani 1 1 d . U . A 2
O25 O 0.8853(4) 0.6231(9) -0.3839(8) 0.049(4) Uani 1 1 d . U . . .
O26 O 0.8905(5) 0.750000 -0.3740(10) 0.037(3) Uani 1 2 d S TU P . .
O27 O 0.9267(4) 0.750000 -0.3112(9) 0.023(2) Uani 1 2 d S TU P A .
O28 O 0.9522(3) 0.6909(7) -0.2471(6) 0.0220(17) Uani 1 1 d . U . . .
O29 O 0.9752(3) 0.6203(7) -0.3860(6) 0.028(2) Uani 1 1 d . U . . .
O30 O 0.9314(4) 0.6792(8) -0.4036(7) 0.037(2) Uani 1 1 d . U . . .
O31 O 0.9547(4) 0.6215(9) -0.4850(7) 0.045(4) Uani 1 1 d . U . . .
O32 O 0.9576(6) 0.750000 -0.4728(10) 0.043(4) Uani 1 2 d S TU P . .
O33 O 1.000000 0.6789(10) -0.4575(8) 0.036(4) Uani 1 2 d S TU P . .
O34 O 1.000000 0.5159(10) -0.3550(9) 0.033(4) Uani 1 2 d S TU P A .
O35 O 1.000000 0.6899(9) -0.3143(8) 0.022(2) Uani 1 2 d S TU P A .
O36 O 0.9336(7) 0.5818(16) 0.1493(14) 0.028(8) Uiso 0.5 1 d . U . E 2
O37 O 0.5996(8) 0.4935(19) 0.3439(17) 0.050(6) Uani 0.5 1 d . U . . .
O38 O 0.6107(3) 0.6251(9) 0.3061(9) 0.050(3) Uani 1 1 d . U . . .
O39 O 0.6135(12) 0.536(3) 0.215(2) 0.052(15) Uiso 0.3333 1 d . U . . .
O40 O 0.5701(16) 0.620(4) 0.218(3) 0.048(8) Uani 0.25 1 d . U . . .
O41 O 0.5689(12) 0.502(3) 0.088(3) 0.098(18) Uani 0.5 1 d . U . . .
O42 O 0.6066(18) 0.591(3) 0.011(5) 0.19(4) Uani 0.5 1 d . U . . .
O43 O 0.690(3) 0.407(7) 0.291(6) 0.073(4) Uani 0.2 1 d . U . A .
O44 O 0.6824(7) 0.5175(16) 0.2336(16) 0.046(5) Uani 0.5 1 d . U . . .
O45 O 0.6625(3) 0.6192(8) 0.2870(8) 0.041(3) Uani 1 1 d . U . . .
O46 O 0.6464(3) 0.6790(8) 0.3678(8) 0.042(3) Uani 1 1 d . U . . .
O47 O 0.6176(5) 0.750000 0.3031(12) 0.045(4) Uani 1 2 d S TU P . .
O48 O 0.6319(4) 0.6803(8) 0.2250(9) 0.048(3) Uani 1 1 d . U . . .
O49 O 0.6641(4) 0.750000 0.2851(11) 0.036(3) Uani 1 2 d S TU P . .
O50 O 0.6706(4) 0.750000 0.1761(11) 0.038(2) Uani 1 2 d S TU P . .
O51 O 0.6691(3) 0.6191(8) 0.1760(8) 0.041(2) Uani 1 1 d . U . . .
O52 O 0.6206(4) 0.6231(9) 0.1319(9) 0.050(4) Uani 1 1 d . U . . .
O53 O 0.6268(5) 0.750000 0.1375(13) 0.050(4) Uani 1 2 d S TU P . .
O54 O 0.6615(4) 0.6783(9) 0.0886(8) 0.050(3) Uani 1 1 d . U . . .
O55 O 0.7056(4) 0.6189(8) 0.0943(7) 0.039(2) Uani 1 1 d . U . . .
O56 O 0.7073(5) 0.750000 0.0977(10) 0.035(2) Uani 1 2 d S TU P . .
O57 O 0.6830(6) 0.750000 0.0132(11) 0.047(4) Uani 1 2 d S TU P . .
O58 O 0.6806(4) 0.6240(9) 0.0008(8) 0.052(4) Uani 1 1 d . U . . .
O59 O 0.7252(4) 0.6786(8) 0.0180(8) 0.049(3) Uani 1 1 d . U . . .
O60 O 0.7664(4) 0.6254(9) -0.0317(7) 0.052(4) Uani 1 1 d . U . . .
O61 O 0.7653(6) 0.750000 -0.0198(10) 0.049(4) Uani 1 2 d S TU P . .
O62 O 0.7597(5) 0.750000 0.0763(9) 0.037(2) Uani 1 2 d S TU P . .
O63 O 0.7599(4) 0.6183(8) 0.0725(7) 0.041(2) Uani 1 1 d . U . . .
O64 O 0.7996(4) 0.6790(8) 0.0323(7) 0.045(2) Uani 1 1 d . U . . .
O65 O 0.8458(4) 0.6227(9) 0.0399(8) 0.050(4) Uani 1 1 d . U . . .
O66 O 0.8415(5) 0.750000 0.0501(9) 0.039(3) Uani 1 2 d S TU P A .
O67 O 0.8094(5) 0.750000 0.1222(10) 0.035(3) Uani 1 2 d S TU P . .
O68 O 0.8107(3) 0.6189(8) 0.1198(7) 0.040(3) Uani 1 1 d . U . . .
O69 O 0.7939(5) 0.6908(14) 0.2013(13) 0.026(3) Uani 0.5 1 d . U . A 1
O70 O 0.8086(6) 0.5180(14) 0.1830(13) 0.031(6) Uani 0.5 1 d . U . . .
O71 O 0.7683(6) 0.5909(14) 0.1739(13) 0.028(3) Uani 0.5 1 d . U . A 1
O72 O 0.7792(7) 0.5154(17) 0.1271(16) 0.044(4) Uani 0.5 1 d . U . . .
O73 O 0.7397(6) 0.6913(14) 0.1511(12) 0.027(2) Uani 0.5 1 d . U . A 1
O74 O 0.7169(6) 0.5910(14) 0.1937(13) 0.027(2) Uani 0.5 1 d . U . A 2
O75 O 0.7371(8) 0.5160(17) 0.1157(15) 0.047(4) Uani 0.5 1 d . U . . .
O76 O 0.6997(6) 0.6886(14) 0.2390(14) 0.029(3) Uani 0.5 1 d . U . A 1
O77 O 0.7635(10) 0.403(2) 0.139(2) 0.074(5) Uani 0.5 1 d . U . . .
O79 O 0.9301(9) 0.706(3) 0.1400(18) 0.091(11) Uani 0.5 1 d . U . A .
O80 O 0.9013(4) 0.6196(14) 0.0761(10) 0.081(6) Uani 1 1 d . U . . .
O81 O 0.647(2) 0.483(6) 0.033(4) 0.091(16) Uani 0.25 1 d . U . C 1
O82 O 0.7133(6) 0.6914(13) 0.1809(12) 0.024(2) Uani 0.5 1 d . U . A 2
O83 O 0.7703(6) 0.6875(14) 0.1578(12) 0.027(2) Uani 0.5 1 d . U . A 2
O84 O 0.6999(7) 0.5172(15) 0.1556(15) 0.038(4) Uani 0.5 1 d . U . . .
O85 O 0.7071(7) 0.5922(14) 0.2408(13) 0.029(3) Uani 0.5 1 d . U . A 2
O86 O 0.7877(6) 0.5896(16) 0.2067(14) 0.032(4) Uani 0.5 1 d . U . A 2
O87 O 0.7422(6) 0.5889(14) 0.1636(14) 0.025(3) Uani 0.5 1 d . U . A 2
K78 K 0.750000 0.465(2) 0.250000 0.10(2) Uani 0.25 2 d S TU P A .
O1AA O 1.000000 0.500000 0.000000 0.053(4) Uani 1 4 d S TU P . .
K88 K 0.750000 0.713(2) 0.250000 0.0229(19) Uani 0.163(19) 2 d S TU P A .
O4AA O 0.8493(15) 0.524(4) -0.036(3) 0.043(18) Uiso 0.25 1 d . U . . .
K5AA K 1.000000 0.500000 -0.500000 0.11(3) Uani 0.25 4 d S TU P . .
O0AA O 0.635(3) 0.482(6) 0.206(5) 0.09(4) Uiso 0.25 1 d . U . A 2
O6AA O 0.9901(5) 0.5961(13) -0.2225(12) 0.024(2) Uani 0.5 1 d . U . A .
O2AA O 1.000000 0.750000 0.134(5) 0.05(3) Uiso 0.3333 4 d S TU P . .
O7AA O 0.5590(6) 0.5833(18) 0.3274(16) 0.039(6) Uani 0.5 1 d . U . B 1
O9AA O 1.000000 0.530(4) 0.213(3) 0.037(17) Uiso 0.3333 2 d S TU P A 1
O0BA O 0.9240(17) 0.736(6) 0.277(3) 0.11(4) Uiso 0.3333 1 d . U . . .
K3A K 1.000000 0.5703(7) 0.1017(5) 0.082(3) Uani 1 2 d S TU P A 1
O3AA O 0.9872(12) 0.594(3) 0.206(3) 0.058(17) Uiso 0.3333 1 d . U . F 2
O4 O 0.9165(15) 0.500000 0.000000 0.039(5) Uani 0.3333 2 d S TU P . .
K0A K 1.000000 0.715(2) -0.2165(19) 0.020(2) Uani 0.132(18) 2 d S TU P A .
K6 K 0.7234(17) 0.500000 0.000000 0.071(8) Uani 0.15(3) 2 d S TU P A 1

loop_
_atom_site_aniso_label
_atom_site_aniso_U_11
_atom_site_aniso_U_22
_atom_site_aniso_U_33
_atom_site_aniso_U_23
_atom_site_aniso_U_13
_atom_site_aniso_U_12
W1 0.0550(7) 0.0336(6) 0.0253(5) 0.0056(4) 0.0066(5) -0.0012(5)
W3 0.0232(5) 0.0299(5) 0.0621(7) 0.0057(5) 0.0186(5) -0.0010(4)
W5 0.0164(4) 0.0246(5) 0.0775(8) 0.0029(5) 0.0069(5) -0.0027(4)
W6 0.0450(6) 0.0249(5) 0.0514(7) 0.0000(5) -0.0280(5) -0.0058(4)
W7 0.0600(7) 0.0299(5) 0.0384(6) -0.0053(4) -0.0232(5) -0.0003(5)
Mo1 0.0550(7) 0.0336(6) 0.0253(5) 0.0056(4) 0.0066(5) -0.0012(5)
Mo3 0.0232(5) 0.0299(5) 0.0621(7) 0.0057(5) 0.0186(5) -0.0010(4)
Mo5 0.0164(4) 0.0246(5) 0.0775(8) 0.0029(5) 0.0069(5) -0.0027(4)
Mo6 0.0450(6) 0.0249(5) 0.0514(7) 0.0000(5) -0.0280(5) -0.0058(4)
Mo7 0.0600(7) 0.0299(5) 0.0384(6) -0.0053(4) -0.0232(5) -0.0003(5)
W4 0.0186(4) 0.0195(4) 0.0336(5) -0.0011(4) -0.0011(3) -0.0024(3)
W2 0.0191(4) 0.0201(4) 0.0306(5) 0.0053(3) 0.0014(3) -0.0013(3)
W8 0.0238(6) 0.0213(6) 0.0315(7) -0.0045(5) 0.000 0.000
W9 0.0210(5) 0.0287(5) 0.0831(9) 0.0013(6) 0.0134(5) -0.0043(4)
W10 0.0305(5) 0.0305(6) 0.0770(9) -0.0023(6) -0.0183(5) -0.0049(4)
W11 0.0644(8) 0.0341(6) 0.0436(6) -0.0031(5) -0.0230(6) -0.0042(5)
W12 0.0778(9) 0.0353(6) 0.0316(6) -0.0062(5) 0.0088(6) -0.0016(6)
W13 0.0493(7) 0.0303(6) 0.0571(7) -0.0043(5) 0.0328(6) 0.0005(5)
Mo9 0.0210(5) 0.0287(5) 0.0831(9) 0.0013(6) 0.0134(5) -0.0043(4)
Mo10 0.0305(5) 0.0305(6) 0.0770(9) -0.0023(6) -0.0183(5) -0.0049(4)
Mo11 0.0644(8) 0.0341(6) 0.0436(6) -0.0031(5) -0.0230(6) -0.0042(5)
Mo12 0.0778(9) 0.0353(6) 0.0316(6) -0.0062(5) 0.0088(6) -0.0016(6)
Mo13 0.0493(7) 0.0303(6) 0.0571(7) -0.0043(5) 0.0328(6) 0.0005(5)
W14 0.0262(9) 0.0225(9) 0.0354(10) -0.0037(7) 0.0062(8) 0.0017(7)
W14B 0.0276(9) 0.0227(9) 0.0401(11) -0.0018(8) 0.0101(8) 0.0040(7)
W15 0.0318(10) 0.0254(9) 0.0353(11) -0.0050(8) 0.0009(8) -0.0022(8)
W15B 0.0248(8) 0.0205(8) 0.0342(10) -0.0020(7) 0.0007(8) -0.0031(7)
W16 0.0229(9) 0.0224(9) 0.0492(12) -0.0030(8) 0.0040(8) -0.0046(7)
Fe1 0.031(3) 0.033(3) 0.059(4) -0.006(3) 0.010(3) -0.008(2)
Fe2 0.031(3) 0.033(3) 0.059(4) -0.006(3) 0.010(3) -0.008(2)
Fe3 0.031(3) 0.033(3) 0.059(4) -0.006(3) 0.010(3) -0.008(2)
Fe4 0.072(5) 0.070(5) 0.077(6) 0.010(4) -0.005(4) -0.004(4)
Fe4B 0.072(5) 0.070(5) 0.077(6) 0.010(4) -0.005(4) -0.004(4)
Fe5 0.099(15) 0.061(9) 0.078(10) -0.019(6) 0.005(8) 0.016(8)
Fe5B 0.064(12) 0.087(12) 0.077(9) -0.030(8) -0.004(10) 0.023(11)
K0AA 0.046(5) 0.098(12) 0.053(7) 0.000 0.029(7) 0.000
K1AA 0.083(8) 0.068(8) 0.096(9) 0.019(7) 0.000 0.000
K2B 0.071(10) 0.112(19) 0.052(8) -0.029(11) -0.002(7) -0.045(10)
K3 0.049(6) 0.036(5) 0.040(7) 0.019(6) 0.000 0.000
P1 0.023(3) 0.016(3) 0.029(4) 0.000 0.007(3) 0.000
P2 0.013(3) 0.014(3) 0.038(4) 0.000 -0.006(2) 0.000
P3 0.029(5) 0.019(4) 0.024(4) 0.000 0.000 0.000
P4 0.013(4) 0.015(5) 0.051(6) 0.000 -0.003(4) 0.000
P4B 0.026(4) 0.016(5) 0.038(5) 0.000 -0.009(4) 0.000
P5 0.031(5) 0.023(5) 0.027(5) 0.000 -0.002(4) 0.000
P5B 0.036(5) 0.018(5) 0.030(5) 0.000 0.013(4) 0.000
P6 0.026(6) 0.016(5) 0.035(6) 0.000 0.013(5) 0.000
Na1 0.016(5) 0.019(6) 0.027(5) 0.001(3) 0.000 0.000
Na2 0.018(4) 0.022(6) 0.027(5) 0.000 0.002(3) 0.000
O0CA 0.077(11) 0.15(5) 0.045(11) -0.05(3) -0.013(10) -0.034(19)
O1 0.051(6) 0.041(4) 0.037(8) 0.000 0.015(5) 0.000
O1BA 0.032(8) 0.034(11) 0.023(8) 0.000 0.004(6) 0.000
O2 0.052(3) 0.043(7) 0.032(10) -0.002(6) 0.000 0.000
O2BA 0.072(5) 0.070(5) 0.077(6) 0.010(4) -0.005(4) -0.004(4)
O3 0.064(7) 0.044(5) 0.030(5) 0.010(3) 0.010(5) -0.007(5)
O5 0.038(3) 0.028(6) 0.049(4) 0.007(4) 0.019(3) -0.004(4)
O6 0.032(6) 0.034(5) 0.029(3) 0.004(3) 0.007(4) -0.001(4)
Li6D 0.05(2) 0.05(2) 0.05(2) 0.001(10) -0.001(10) -0.002(10)
O7 0.027(12) 0.050(16) 0.033(13) 0.000 0.010(10) 0.000
O8 0.016(5) 0.021(3) 0.028(4) 0.001(3) 0.001(3) 0.000(3)
O9 0.020(4) 0.037(8) 0.029(8) 0.001(8) 0.000 0.000
O10 0.023(4) 0.021(5) 0.042(9) 0.000 0.013(5) 0.000
O8AA 0.022(4) 0.022(5) 0.045(6) 0.009(4) 0.008(4) -0.001(3)
O12 0.035(6) 0.022(3) 0.041(5) 0.008(4) 0.008(5) -0.004(4)
O13 0.020(4) 0.031(5) 0.032(3) 0.004(3) 0.001(3) -0.004(4)
O14 0.026(6) 0.035(4) 0.058(6) 0.000 0.021(4) 0.000
O15 0.029(6) 0.036(6) 0.065(8) 0.004(6) 0.021(5) -0.004(5)
O16 0.012(5) 0.026(7) 0.069(3) 0.005(4) 0.015(3) 0.002(4)
O17 0.011(6) 0.031(4) 0.077(10) 0.000 0.000(7) 0.000
O18 0.013(4) 0.020(5) 0.040(6) 0.000 -0.003(4) 0.000
O19 0.015(5) 0.032(6) 0.080(9) 0.002(7) 0.007(6) -0.002(4)
O20 0.017(5) 0.026(6) 0.069(3) 0.000(4) -0.016(3) -0.009(4)
O21 0.017(4) 0.021(5) 0.049(6) -0.001(5) 0.001(4) -0.004(3)
O22 0.016(6) 0.018(3) 0.055(9) -0.002(4) -0.002(6) 0.000(4)
O23 0.022(4) 0.021(5) 0.031(4) 0.000(4) -0.001(3) -0.002(3)
O24 0.031(6) 0.024(5) 0.039(5) -0.001(4) -0.010(4) 0.001(4)
O25 0.054(8) 0.036(6) 0.056(8) 0.002(6) -0.035(6) -0.013(6)
O26 0.034(8) 0.033(4) 0.043(8) 0.000 -0.025(6) 0.000
O27 0.010(6) 0.022(5) 0.037(4) 0.000 -0.006(4) 0.000
O28 0.016(4) 0.021(3) 0.030(4) 0.001(3) -0.002(3) 0.001(3)
O29 0.031(6) 0.022(6) 0.032(5) -0.007(4) -0.007(4) -0.002(5)
O30 0.050(4) 0.026(7) 0.035(5) -0.002(4) -0.029(4) 0.003(5)
O31 0.056(8) 0.044(7) 0.035(6) -0.010(5) -0.017(6) -0.001(7)
O32 0.057(9) 0.041(5) 0.032(10) 0.000 -0.024(7) 0.000
O33 0.068(4) 0.023(10) 0.017(9) -0.012(7) 0.000 0.000
O34 0.047(13) 0.020(4) 0.031(11) -0.003(5) 0.000 0.000
O35 0.022(6) 0.020(4) 0.024(4) -0.002(3) 0.000 0.000
O37 0.047(10) 0.041(8) 0.062(10) -0.002(8) -0.004(8) -0.012(7)
O38 0.018(5) 0.036(6) 0.095(9) 0.002(7) 0.001(6) -0.007(4)
O40 0.048(12) 0.042(12) 0.055(10) -0.002(8) 0.006(8) -0.008(9)
O41 0.09(3) 0.10(4) 0.11(4) 0.01(3) 0.01(2) -0.02(3)
O42 0.19(6) 0.073(12) 0.30(10) 0.01(3) 0.17(6) 0.01(3)
O43 0.072(5) 0.070(5) 0.077(6) 0.010(4) -0.005(4) -0.004(4)
O44 0.051(10) 0.027(4) 0.061(14) -0.024(5) -0.029(10) -0.004(6)
O45 0.025(5) 0.028(5) 0.070(6) -0.002(6) 0.012(5) -0.002(4)
O46 0.021(7) 0.027(8) 0.079(4) -0.002(5) 0.014(4) -0.002(6)
O47 0.020(7) 0.035(4) 0.081(11) 0.000 0.011(8) 0.000
O48 0.035(7) 0.024(8) 0.084(3) -0.007(4) -0.002(4) -0.006(5)
O49 0.017(6) 0.028(5) 0.064(7) 0.000 0.006(5) 0.000
O50 0.023(4) 0.032(5) 0.058(6) 0.000 -0.012(4) 0.000
O51 0.024(3) 0.033(5) 0.064(5) -0.002(5) -0.007(3) -0.004(3)
O52 0.038(7) 0.039(6) 0.074(9) 0.000(8) -0.024(6) -0.009(5)
O53 0.027(7) 0.039(4) 0.083(10) 0.000 -0.023(7) 0.000
O54 0.051(5) 0.033(8) 0.065(5) -0.003(4) -0.020(4) -0.004(4)
O55 0.049(4) 0.036(5) 0.032(4) -0.008(3) -0.012(3) -0.002(4)
O56 0.038(5) 0.032(6) 0.036(5) 0.000 -0.012(4) 0.000
O57 0.054(9) 0.042(5) 0.045(8) 0.000 -0.022(7) 0.000
O58 0.066(9) 0.040(6) 0.049(7) -0.009(6) -0.031(6) 0.006(7)
O59 0.074(3) 0.027(8) 0.046(8) -0.003(5) -0.004(4) 0.003(4)
O60 0.079(9) 0.042(6) 0.034(5) -0.006(5) 0.010(7) 0.002(8)
O61 0.074(10) 0.044(5) 0.030(7) 0.000 0.009(7) 0.000
O62 0.047(6) 0.031(5) 0.031(5) 0.000 0.008(4) 0.000
O63 0.055(5) 0.035(5) 0.032(4) -0.005(3) 0.007(3) 0.002(5)
O64 0.068(3) 0.018(7) 0.048(6) -0.005(5) 0.020(4) 0.002(4)
O65 0.065(8) 0.036(6) 0.048(10) 0.002(6) 0.033(7) 0.008(5)
O66 0.053(5) 0.036(4) 0.027(10) 0.000 0.017(6) 0.000
O67 0.037(5) 0.031(5) 0.037(6) 0.000 0.017(4) 0.000
O68 0.037(4) 0.036(5) 0.049(5) 0.005(5) 0.023(4) 0.008(5)
O69 0.017(5) 0.019(4) 0.042(8) 0.006(5) 0.005(4) 0.002(4)
O70 0.033(12) 0.024(5) 0.034(15) -0.007(6) 0.009(12) 0.004(8)
O71 0.027(4) 0.022(7) 0.035(6) 0.000(6) 0.005(4) 0.000(4)
O72 0.043(11) 0.033(4) 0.056(12) -0.002(6) 0.019(9) 0.018(5)
O73 0.030(6) 0.024(4) 0.028(5) 0.001(3) -0.003(4) 0.001(4)
O74 0.023(3) 0.023(5) 0.034(3) -0.001(4) 0.001(2) -0.003(4)
O75 0.063(13) 0.032(4) 0.047(12) -0.010(5) -0.004(8) -0.012(5)
O76 0.019(5) 0.020(4) 0.049(9) 0.001(5) 0.001(4) 0.003(3)
O77 0.075(7) 0.063(6) 0.083(7) -0.008(5) -0.002(5) 0.000(4)
O79 0.051(10) 0.18(3) 0.047(7) 0.020(11) 0.033(6) 0.013(14)
O80 0.045(7) 0.118(13) 0.081(10) 0.052(12) 0.022(9) 0.009(7)
O81 0.077(11) 0.15(5) 0.045(11) -0.05(3) -0.013(10) -0.034(19)
O82 0.022(5) 0.020(4) 0.028(7) -0.003(4) -0.001(5) 0.002(3)
O83 0.026(5) 0.021(4) 0.033(5) 0.000(4) 0.009(6) 0.001(4)
O84 0.038(7) 0.025(4) 0.052(11) -0.010(5) 0.007(7) -0.010(5)
O85 0.027(8) 0.024(9) 0.035(3) 0.000(5) 0.004(4) -0.004(7)
O86 0.014(8) 0.040(11) 0.041(5) 0.009(6) 0.013(5) 0.008(8)
O87 0.026(3) 0.017(6) 0.032(6) 0.000(6) 0.002(4) 0.003(4)
K78 0.18(6) 0.034(13) 0.077(13) 0.000 0.01(3) 0.000
O1AA 0.050(5) 0.048(5) 0.060(6) 0.017(4) 0.000 0.000
K88 0.019(4) 0.022(6) 0.028(4) 0.000 0.001(3) 0.000
K5AA 0.12(4) 0.11(4) 0.11(4) -0.01(2) 0.000 0.000
O6AA 0.021(4) 0.019(5) 0.032(4) 0.002(4) 0.000(4) 0.001(4)
O7AA 0.018(9) 0.052(18) 0.045(12) -0.016(11) -0.001(10) -0.018(7)
K3A 0.081(7) 0.079(8) 0.085(7) 0.033(5) 0.000 0.000
O4 0.047(6) 0.036(8) 0.032(9) 0.014(8) 0.000 0.000
K0A 0.016(5) 0.019(6) 0.024(5) 0.001(3) 0.000 0.000
K6 0.09(2) 0.07(2) 0.053(12) -0.034(11) 0.000 0.000

loop_
_atom_type_symbol
_atom_type_description
_atom_type_scat_dispersion_real
_atom_type_scat_dispersion_imag
_atom_type_scat_source
Fe Fe 0.3463 0.8444 'International Tables Vol C Tables 4.2.6.8 and 6.1.1.4'
K K 0.2009 0.2494 'International Tables Vol C Tables 4.2.6.8 and 6.1.1.4'
Li Li -0.0003 0.0001 'International Tables Vol C Tables 4.2.6.8 and 6.1.1.4'
Mo Mo -1.6832 0.6857 'International Tables Vol C Tables 4.2.6.8 and 6.1.1.4'
Na Na 0.0362 0.0249 'International Tables Vol C Tables 4.2.6.8 and 6.1.1.4'
O O 0.0106 0.0060 'International Tables Vol C Tables 4.2.6.8 and 6.1.1.4'
P P 0.1023 0.0942 'International Tables Vol C Tables 4.2.6.8 and 6.1.1.4'
W W -0.8490 6.8722 'International Tables Vol C Tables 4.2.6.8 and 6.1.1.4'

loop_
_geom_angle_atom_site_label_1
_geom_angle_atom_site_label_2
_geom_angle_atom_site_label_3
_geom_angle
_geom_angle_site_symmetry_1
_geom_angle_site_symmetry_3
O1 W1 K0AA 50.1(9) . .
O1 W1 O2 91.7(12) . .
O1 W1 O5 88.9(10) . .
O1 W1 K3A 105.4(8) . .
O2 W1 K0AA 139.7(9) . .
O2 W1 O5 167.6(9) . .
O2 W1 K3A 56.3(8) . .
O3 W1 K0AA 80.7(8) . .
O3 W1 O1 100.0(9) . .
O3 W1 O2 96.9(11) . .
O3 W1 O5 95.1(9) . .
O3 W1 O6 100.4(8) . .
O3 W1 K3A 41.2(7) . .
O5 W1 K0AA 45.6(7) . .
O5 W1 K3A 135.2(5) . .
O6 W1 K0AA 132.2(7) . .
O6 W1 O1 159.5(8) . .
O6 W1 O2 87.9(9) . .
O6 W1 O5 87.2(7) . .
O6 W1 K3A 91.4(6) . .
K3A W1 K0AA 115.6(5) . .
O5 W3 K0AA 48.0(7) . .
O5 W3 O10 82.5(8) . .
O10 W3 K0AA 93.9(6) . .
O8AA W3 K0AA 133.6(7) . .
O8AA W3 O5 86.1(7) . .
O8AA W3 O10 85.0(6) . .
O8AA W3 O14 158.1(8) . .
O8AA W3 O16 89.4(7) . .
O14 W3 K0AA 48.0(9) . .
O14 W3 O5 88.5(10) . .
O14 W3 O10 73.3(7) . .
O14 W3 O16 91.3(10) . .
O15 W3 K0AA 78.7(7) . .
O15 W3 O5 94.9(9) . .
O15 W3 O10 171.7(8) . .
O15 W3 O8AA 102.8(8) . .
O15 W3 O14 98.8(9) . .
O15 W3 O16 97.5(8) . .
O16 W3 K0AA 136.8(6) . .
O16 W3 O5 167.4(6) . .
O16 W3 O10 85.4(8) . .
O16 W5 O17 90.4(10) . .
O16 W5 O18 86.0(7) . .
O16 W5 O20 167.1(6) . .
O17 W5 O18 73.5(7) . .
O17 W5 O20 88.9(10) . .
O19 W5 O16 95.4(9) . .
O19 W5 O17 99.8(8) . .
O19 W5 O18 173.1(7) . .
O19 W5 O20 97.5(9) . .
O20 W5 O18 81.5(7) . .
O20 W6 O27 80.7(7) . .
O25 W6 O20 96.3(9) . .
O25 W6 O26 99.2(9) . .
O25 W6 O27 171.7(8) . .
O25 W6 O30 97.5(9) . .
O26 W6 O20 89.3(10) . .
O26 W6 O27 73.1(7) . .
O26 W6 O30 91.2(10) . .
O30 W6 O20 165.9(6) . .
O30 W6 O27 86.0(7) . .
O29 W7 O1BA 84.9(6) . 2_765
O29 W7 O30 89.2(7) . .
O29 W7 O32 158.6(8) . .
O29 W7 O33 85.7(8) . .
O30 W7 O1BA 84.9(8) . 2_765
O30 W7 O32 90.8(10) . .
O30 W7 O33 166.1(7) . .
O31 W7 O1BA 173.2(8) . 2_765
O31 W7 O29 101.6(8) . .
O31 W7 O30 97.2(8) . .
O31 W7 O32 99.6(9) . .
O31 W7 O33 96.6(9) . .
O32 W7 O1BA 73.8(7) . 2_765
O32 W7 O33 89.2(11) . .
O33 W7 O1BA 81.8(8) . 2_765
K3 Mo1 K0AA 105.1(5) . .
O1 Mo1 K0AA 50.1(9) . .
O1 Mo1 K3 147.7(7) . .
O1 Mo1 O2 91.7(12) . .
O1 Mo1 O5 88.9(10) . .
O2 Mo1 K0AA 139.7(9) . .
O2 Mo1 K3 103.9(9) . .
O2 Mo1 O5 167.6(9) . .
O3 Mo1 K0AA 80.7(8) . .
O3 Mo1 K3 50.7(7) . .
O3 Mo1 O1 100.0(9) . .
O3 Mo1 O2 96.9(11) . .
O3 Mo1 O5 95.1(9) . .
O3 Mo1 O6 100.4(8) . .
O5 Mo1 K0AA 45.6(7) . .
O5 Mo1 K3 81.7(7) . .
O6 Mo1 K0AA 132.2(7) . .
O6 Mo1 K3 51.2(5) . .
O6 Mo1 O1 159.5(8) . .
O6 Mo1 O2 87.9(9) . .
O6 Mo1 O5 87.2(7) . .
O5 Mo3 K0AA 48.0(7) . .
O5 Mo3 O10 82.5(8) . .
O10 Mo3 K0AA 93.9(6) . .
O8AA Mo3 K0AA 133.6(7) . .
O8AA Mo3 O5 86.1(7) . .
O8AA Mo3 O10 85.0(6) . .
O8AA Mo3 O14 158.1(8) . .
O8AA Mo3 O16 89.4(7) . .
O14 Mo3 K0AA 48.0(9) . .
O14 Mo3 O5 88.5(10) . .
O14 Mo3 O10 73.3(7) . .
O14 Mo3 O16 91.3(10) . .
O15 Mo3 K0AA 78.7(7) . .
O15 Mo3 O5 94.9(9) . .
O15 Mo3 O10 171.7(8) . .
O15 Mo3 O8AA 102.8(8) . .
O15 Mo3 O14 98.8(9) . .
O15 Mo3 O16 97.5(8) . .
O16 Mo3 K0AA 136.8(6) . .
O16 Mo3 O5 167.4(6) . .
O16 Mo3 O10 85.4(8) . .
O16 Mo5 O17 90.4(10) . .
O16 Mo5 O18 86.0(7) . .
O16 Mo5 O20 167.1(6) . .
O17 Mo5 O18 73.5(7) . .
O17 Mo5 O20 88.9(10) . .
O19 Mo5 O16 95.4(9) . .
O19 Mo5 O17 99.8(8) . .
O19 Mo5 O18 173.1(7) . .
O19 Mo5 O20 97.5(9) . .
O19 Mo5 O21 101.2(7) . .
O20 Mo5 O18 81.5(7) . .
O21 Mo5 O16 89.0(7) . .
O21 Mo5 O17 159.0(7) . .
O21 Mo5 O18 85.5(6) . .
O21 Mo5 O20 87.1(7) . .
O20 Mo6 O27 80.7(7) . .
O24 Mo6 O20 85.6(7) . .
O24 Mo6 O26 158.8(8) . .
O24 Mo6 O27 85.8(6) . .
O24 Mo6 O30 88.9(7) . .
O25 Mo6 O20 96.3(9) . .
O25 Mo6 O24 101.7(8) . .
O25 Mo6 O26 99.2(9) . .
O25 Mo6 O27 171.7(8) . .
O25 Mo6 O30 97.5(9) . .
O26 Mo6 O20 89.3(10) . .
O26 Mo6 O27 73.1(7) . .
O26 Mo6 O30 91.2(10) . .
O30 Mo6 O20 165.9(6) . .
O30 Mo6 O27 86.0(7) . .
O29 Mo7 O1BA 84.9(6) . 2_765
O29 Mo7 O30 89.2(7) . .
O29 Mo7 O32 158.6(8) . .
O29 Mo7 O33 85.7(8) . .
O30 Mo7 O1BA 84.9(8) . 2_765
O30 Mo7 O32 90.8(10) . .
O30 Mo7 O33 166.1(7) . .
O31 Mo7 O1BA 173.2(8) . 2_765
O31 Mo7 O29 101.6(8) . .
O31 Mo7 O30 97.2(8) . .
O31 Mo7 O32 99.6(9) . .
O31 Mo7 O33 96.6(9) . .
O32 Mo7 O1BA 73.8(7) . 2_765
O32 Mo7 O33 89.2(11) . .
O33 Mo7 O1BA 81.8(8) . 2_765
Na1 W4 K0A 9.1(6) . .
O13 W4 Na1 54.0(6) . .
O13 W4 O21 89.2(7) . .
O13 W4 O24 165.7(7) . .
O13 W4 O28 82.8(6) . .
O13 W4 K0A 59.2(8) . .
O21 W4 Na1 114.8(6) . .
O21 W4 O28 83.5(6) . .
O21 W4 K0A 109.2(7) . .
O22 W4 Na1 135.6(6) . .
O22 W4 O13 96.7(8) . .
O22 W4 O21 94.7(7) . .
O22 W4 O23 98.9(7) . .
O22 W4 O24 97.0(7) . .
O22 W4 O28 178.2(7) . .
O22 W4 K0A 144.6(8) . .
O23 W4 Na1 54.0(6) . .
O23 W4 O13 88.8(7) . .
O23 W4 O21 166.4(6) . .
O23 W4 O24 92.9(7) . .
O23 W4 O28 82.9(6) . .
O23 W4 K0A 58.6(7) . .
O24 W4 Na1 116.7(6) . .
O24 W4 O21 85.8(7) . .
O24 W4 O28 83.3(6) . .
O24 W4 K0A 110.0(8) . .
O28 W4 Na1 45.4(5) . .
O28 W4 K0A 36.3(7) . .
Na1 W2 K3 160.7(5) . .
O6 W2 K3 53.6(5) . .
O6 W2 Na1 116.1(6) . .
O6 W2 O8 83.8(6) . .
O6 W2 K3A 94.3(5) . 9_765
O8 W2 K3 135.6(4) . .
O8 W2 Na1 45.2(6) . .
O8 W2 K3A 143.2(4) . 9_765
O9 W2 K3 106.3(8) . .
O9 W2 Na1 55.2(7) . .
O9 W2 O6 90.7(8) . .
O9 W2 O8 83.8(8) . .
O9 W2 O8AA 167.0(8) . .
O9 W2 O13 89.3(8) . .
O9 W2 K3A 59.5(7) . 9_765
O8AA W2 K3 81.5(6) . .
O8AA W2 Na1 115.7(5) . .
O8AA W2 O6 85.5(7) . .
O8AA W2 O8 83.4(6) . .
O8AA W2 K3A 133.2(5) . 9_765
O12 W2 K3 44.6(6) . .
O12 W2 Na1 134.7(7) . .
O12 W2 O6 96.5(8) . .
O12 W2 O8 179.6(8) . .
O12 W2 O9 96.5(9) . .
O12 W2 O8AA 96.3(7) . .
O12 W2 O13 97.0(8) . .
O12 W2 K3A 37.0(6) . 9_765
O13 W2 K3 139.0(5) . .
O13 W2 Na1 53.8(6) . .
O13 W2 O6 166.4(7) . .
O13 W2 O8 82.7(6) . .
O13 W2 O8AA 91.5(7) . .
O13 W2 K3A 97.4(5) . 9_765
Na1 W8 K0A 9.2(7) . .
O23 W8 Na1 52.9(5) . .
O23 W8 Na1 52.9(5) 12_755 .
O23 W8 O23 87.0(9) . 12_755
O23 W8 O35 80.7(6) . .
O23 W8 O35 80.7(6) 12_755 .
O23 W8 K0A 58.0(6) 12_755 .
O23 W8 K0A 58.0(6) . .
O29 W8 Na1 114.3(5) . .
O29 W8 Na1 114.3(5) 12_755 .
O29 W8 O23 91.5(7) . .
O29 W8 O23 91.5(7) 12_755 12_755
O29 W8 O23 164.0(6) . 12_755
O29 W8 O23 164.0(6) 12_755 .
O29 W8 O29 85.6(10) . 12_755
O29 W8 O35 83.3(6) 12_755 .
O29 W8 O35 83.3(6) . .
O29 W8 K0A 108.0(7) . .
O29 W8 K0A 108.0(7) 12_755 .
O34 W8 Na1 135.9(9) . .
O34 W8 O23 98.8(7) . 12_755
O34 W8 O23 98.8(7) . .
O34 W8 O29 97.3(7) . .
O34 W8 O29 97.3(7) . 12_755
O34 W8 O35 179.2(10) . .
O34 W8 K0A 145.1(11) . .
O35 W8 Na1 43.3(7) . .
O35 W8 K0A 34.1(9) . .
O38 W9 O45 101.9(8) . .
O38 W9 O46 96.9(9) . .
O38 W9 O47 98.4(9) . .
O38 W9 O48 96.5(10) . .
O38 W9 O49 171.2(8) . .
O45 W9 O46 86.9(8) . .
O45 W9 O47 159.7(8) . .
O45 W9 O48 89.4(9) . .
O45 W9 O49 86.9(7) . .
O46 W9 O49 83.9(9) . .
O47 W9 O46 90.5(11) . .
O47 W9 O49 72.8(7) . .
O48 W9 O46 166.6(7) . .
O48 W9 O47 88.5(11) . .
O48 W9 O49 83.0(9) . .
O48 W10 O50 83.2(9) . .
O51 W10 O48 87.3(8) . .
O51 W10 O50 86.0(7) . .
O51 W10 O53 159.2(8) . .
O51 W10 O54 88.5(9) . .
O52 W10 O48 97.3(9) . .
O52 W10 O50 172.5(8) . .
O52 W10 O51 101.4(8) . .
O52 W10 O53 99.4(9) . .
O52 W10 O54 95.8(10) . .
O53 W10 O48 89.5(12) . .
O53 W10 O50 73.2(8) . .
O53 W10 O54 90.0(12) . .
O54 W10 O48 166.8(8) . .
O54 W10 O50 84.0(9) . .
O54 W11 O56 84.6(9) . .
O55 W11 O54 87.2(8) . .
O55 W11 O56 86.0(7) . .
O55 W11 O57 160.1(9) . .
O55 W11 O59 87.8(9) . .
O57 W11 O54 90.0(11) . .
O57 W11 O56 74.2(8) . .
O58 W11 O54 97.4(10) . .
O58 W11 O55 101.6(8) . .
O58 W11 O56 172.2(8) . .
O58 W11 O57 98.2(9) . .
O58 W11 O59 95.7(10) . .
O59 W11 O54 166.7(8) . .
O59 W11 O56 82.8(9) . .
O59 W11 O57 90.6(11) . .
O59 W12 O62 82.7(9) . .
O60 W12 O59 97.7(10) . .
O60 W12 O61 98.0(10) . .
O60 W12 O62 171.9(8) . .
O60 W12 O63 101.5(9) . .
O60 W12 O64 95.4(10) . .
O61 W12 O59 90.6(11) . .
O61 W12 O62 73.9(8) . .
O61 W12 O64 89.9(11) . .
O63 W12 O59 86.3(8) . .
O63 W12 O61 160.5(9) . .
O63 W12 O62 86.6(7) . .
O63 W12 O64 88.8(8) . .
O64 W12 O59 166.7(8) . .
O64 W12 O62 84.6(8) . .
O46 W13 K0AA 56.3(7) 7_645 .
O46 W13 O64 167.5(7) 7_645 .
O46 W13 O67 82.8(9) 7_645 .
O64 W13 K0AA 128.7(7) . .
O64 W13 O67 84.9(8) . .
O65 W13 K0AA 75.4(8) . .
O65 W13 O46 97.1(9) . 7_645
O65 W13 O64 95.4(9) . .
O65 W13 O66 99.3(9) . .
O65 W13 O67 172.8(8) . .
O65 W13 O68 101.3(8) . .
O66 W13 K0AA 45.1(9) . .
O66 W13 O46 89.8(10) . 7_645
O66 W13 O64 89.3(10) . .
O66 W13 O67 73.5(7) . .
O67 W13 K0AA 98.8(6) . .
O68 W13 K0AA 141.5(8) . .
O68 W13 O46 86.8(8) . 7_645
O68 W13 O64 89.7(8) . .
O68 W13 O66 159.4(8) . .
O68 W13 O67 85.9(7) . .
O38 Mo9 O45 101.9(8) . .
O38 Mo9 O46 96.9(9) . .
O38 Mo9 O47 98.4(9) . .
O38 Mo9 O48 96.5(10) . .
O38 Mo9 O49 171.2(8) . .
O45 Mo9 O46 86.9(8) . .
O45 Mo9 O47 159.7(8) . .
O45 Mo9 O48 89.4(9) . .
O45 Mo9 O49 86.9(7) . .
O46 Mo9 O49 83.9(9) . .
O47 Mo9 O46 90.5(11) . .
O47 Mo9 O49 72.8(7) . .
O48 Mo9 O46 166.6(7) . .
O48 Mo9 O47 88.5(11) . .
O48 Mo9 O49 83.0(9) . .
O48 Mo10 O50 83.2(9) . .
O51 Mo10 O48 87.3(8) . .
O51 Mo10 O50 86.0(7) . .
O51 Mo10 O53 159.2(8) . .
O51 Mo10 O54 88.5(9) . .
O52 Mo10 O48 97.3(9) . .
O52 Mo10 O50 172.5(8) . .
O52 Mo10 O51 101.4(8) . .
O52 Mo10 O53 99.4(9) . .
O52 Mo10 O54 95.8(10) . .
O53 Mo10 O48 89.5(12) . .
O53 Mo10 O50 73.2(8) . .
O53 Mo10 O54 90.0(12) . .
O54 Mo10 O48 166.8(8) . .
O54 Mo10 O50 84.0(9) . .
O54 Mo11 O56 84.6(9) . .
O55 Mo11 O54 87.2(8) . .
O55 Mo11 O56 86.0(7) . .
O55 Mo11 O57 160.1(9) . .
O55 Mo11 O59 87.8(9) . .
O57 Mo11 O54 90.0(11) . .
O57 Mo11 O56 74.2(8) . .
O58 Mo11 O54 97.4(10) . .
O58 Mo11 O55 101.6(8) . .
O58 Mo11 O56 172.2(8) . .
O58 Mo11 O57 98.2(9) . .
O58 Mo11 O59 95.7(10) . .
O59 Mo11 O54 166.7(8) . .
O59 Mo11 O56 82.8(9) . .
O59 Mo11 O57 90.6(11) . .
O59 Mo12 O62 82.7(9) . .
O60 Mo12 O59 97.7(10) . .
O60 Mo12 O61 98.0(10) . .
O60 Mo12 O62 171.9(8) . .
O60 Mo12 O63 101.5(9) . .
O60 Mo12 O64 95.4(10) . .
O61 Mo12 O59 90.6(11) . .
O61 Mo12 O62 73.9(8) . .
O61 Mo12 O64 89.9(11) . .
O63 Mo12 O59 86.3(8) . .
O63 Mo12 O61 160.5(9) . .
O63 Mo12 O62 86.6(7) . .
O63 Mo12 O64 88.8(8) . .
O64 Mo12 O59 166.7(8) . .
O64 Mo12 O62 84.6(8) . .
O46 Mo13 K0AA 56.3(7) 7_645 .
O46 Mo13 O64 167.5(7) 7_645 .
O46 Mo13 O67 82.8(9) 7_645 .
O64 Mo13 K0AA 128.7(7) . .
O64 Mo13 O67 84.9(8) . .
O65 Mo13 K0AA 75.4(8) . .
O65 Mo13 O46 97.1(9) . 7_645
O65 Mo13 O64 95.4(9) . .
O65 Mo13 O66 99.3(9) . .
O65 Mo13 O67 172.8(8) . .
O65 Mo13 O68 101.3(8) . .
O66 Mo13 K0AA 45.1(9) . .
O66 Mo13 O46 89.8(10) . 7_645
O66 Mo13 O64 89.3(10) . .
O66 Mo13 O67 73.5(7) . .
O67 Mo13 K0AA 98.8(6) . .
O68 Mo13 K0AA 141.5(8) . .
O68 Mo13 O46 86.8(8) . 7_645
O68 Mo13 O64 89.7(8) . .
O68 Mo13 O66 159.4(8) . .
O68 Mo13 O67 85.9(7) . .
W16 W14 Na2 75.35(9) 7_645 .
W16 W14 O45 61.3(6) 7_645 7_645
W16 W14 O68 150.1(6) 7_645 .
W16 W14 O69 85.5(9) 7_645 .
W16 W14 K88 77.00(12) 7_645 .
Na2 W14 K88 9.4(5) . .
O45 W14 Na2 115.6(6) 7_645 .
O45 W14 O69 83.4(9) 7_645 .
O45 W14 K88 109.5(6) 7_645 .
O68 W14 Na2 115.6(5) . .
O68 W14 O45 89.7(8) . 7_645
O68 W14 O69 84.3(10) . .
O68 W14 K88 109.5(6) . .
O69 W14 Na2 46.2(8) . .
O69 W14 K88 36.8(9) . .
O70 W14 W16 94.0(12) . 7_645
O70 W14 Na2 133.1(11) . .
O70 W14 O45 96.9(13) . 7_645
O70 W14 O68 96.3(12) . .
O70 W14 O69 179.3(15) . .
O70 W14 O71 97.2(15) . .
O70 W14 K88 142.6(12) . .
O71 W14 W16 116.3(11) . 7_645
O71 W14 Na2 52.4(11) . .
O71 W14 O45 165.9(11) . 7_645
O71 W14 O68 90.1(12) . .
O71 W14 O69 82.5(12) . .
O71 W14 K88 57.5(11) . .
Na2 W14B K88 9.4(5) . .
O63 W14B Na2 114.2(6) . .
O63 W14B O83 83.6(10) . .
O63 W14B K88 108.4(6) . .
O68 W14B Na2 113.7(6) . .
O68 W14B O63 94.3(8) . .
O68 W14B O83 84.8(10) . .
O68 W14B K88 107.9(6) . .
O72 W14B Na2 132.3(13) . .
O72 W14B O63 98.4(15) . .
O72 W14B O68 96.6(13) . .
O72 W14B O83 177.5(16) . .
O72 W14B O86 95.3(18) . .
O72 W14B O87 96.9(15) . .
O72 W14B K88 141.7(14) . .
O83 W14B Na2 45.2(9) . .
O83 W14B K88 35.8(10) . .
O86 W14B Na2 53.5(10) . .
O86 W14B O63 166.2(12) . .
O86 W14B O68 86.3(12) . .
O86 W14B O83 82.7(14) . .
O86 W14B K88 58.5(10) . .
O87 W14B Na2 54.3(11) . .
O87 W14B O63 86.2(13) . .
O87 W14B O68 166.3(11) . .
O87 W14B O83 81.6(12) . .
O87 W14B O86 89.9(15) . .
O87 W14B K88 59.3(11) . .
Na2 W15 K88 9.4(5) . .
Na2 W15 K6 179.4(8) . .
O55 W15 Na2 114.9(5) . .
O55 W15 O73 84.1(10) . .
O55 W15 K88 109.0(6) . .
O55 W15 K6 65.1(12) . .
O63 W15 Na2 114.6(6) . .
O63 W15 O55 93.0(8) . .
O63 W15 O73 84.2(10) . .
O63 W15 K88 108.8(6) . .
O63 W15 K6 66.0(11) . .
O71 W15 Na2 51.9(10) . .
O71 W15 O55 165.3(10) . .
O71 W15 O63 88.2(12) . .
O71 W15 O73 81.4(12) . .
O71 W15 K88 57.0(10) . .
O71 W15 K6 128.1(15) . .
O73 W15 Na2 46.0(9) . .
O73 W15 K88 36.6(9) . .
O73 W15 K6 134.5(8) . .
O75 W15 Na2 132.8(14) . .
O75 W15 O55 98.1(15) . .
O75 W15 O63 95.2(15) . .
O75 W15 O71 96.4(17) . .
O75 W15 O73 177.8(17) . .
O75 W15 K88 142.2(14) . .
O75 W15 K6 46.8(14) . .
K6 W15 K88 171.1(5) . .
K2B W15B K88 172.7(10) . .
Na2 W15B K2B 177.9(9) . .
Na2 W15B K88 9.4(5) . .
O51 W15B K2B 67.3(9) . .
O51 W15B Na2 113.7(6) . .
O51 W15B O82 83.9(9) . .
O51 W15B K88 107.9(6) . .
O55 W15B K2B 66.4(9) . .
O55 W15B Na2 115.3(6) . .
O55 W15B O51 92.3(8) . .
O55 W15B O82 83.7(9) . .
O55 W15B K88 109.3(6) . .
O74 W15B K2B 144(2) . .
O74 W15B Na2 33.7(19) . .
O74 W15B O51 124(2) . .
O74 W15B O55 137(2) . .
O74 W15B O82 79(2) . .
O74 W15B O84 101(2) . .
O74 W15B O85 38(2) . .
O74 W15B O87 52(2) . .
O74 W15B K88 43(2) . .
O82 W15B K2B 136.3(11) . .
O82 W15B Na2 45.8(8) . .
O82 W15B K88 36.4(9) . .
O84 W15B K2B 44.1(16) . .
O84 W15B Na2 133.9(14) . .
O84 W15B O51 97.4(13) . .
O84 W15B O55 95.6(14) . .
O84 W15B O82 178.5(15) . .
O84 W15B O85 99.8(16) . .
O84 W15B O87 96.2(15) . .
O84 W15B K88 143.2(14) . .
O85 W15B K2B 126.4(12) . .
O85 W15B Na2 52.3(10) . .
O85 W15B O51 86.2(12) . .
O85 W15B O55 164.6(11) . .
O85 W15B O82 80.9(12) . .
O85 W15B O87 90.0(15) . .
O85 W15B K88 57.0(10) . .
O87 W15B K2B 124.9(12) . .
O87 W15B Na2 54.5(10) . .
O87 W15B O51 166.2(10) . .
O87 W15B O55 87.9(12) . .
O87 W15B O82 82.5(12) . .
O87 W15B K88 59.4(10) . .
W14 W16 Na2 73.45(10) 7_645 .
W14 W16 O45 60.5(6) 7_645 .
W14 W16 O51 153.0(6) 7_645 .
W14 W16 O76 84.7(10) 7_645 .
W14 W16 K88 75.21(13) 7_645 .
Na2 W16 K88 9.4(5) . .
O44 W16 W14 95.1(13) . 7_645
O44 W16 Na2 132.8(13) . .
O44 W16 O45 97.7(16) . .
O44 W16 O51 96.8(13) . .
O44 W16 O76 178.6(16) . .
O44 W16 K88 142.2(14) . .
O45 W16 Na2 113.9(6) . .
O45 W16 O76 83.4(10) . .
O45 W16 K88 108.1(6) . .
O51 W16 Na2 114.1(5) . .
O51 W16 O45 93.8(8) . .
O51 W16 O76 83.9(10) . .
O51 W16 K88 108.2(6) . .
O76 W16 Na2 45.8(9) . .
O76 W16 K88 36.4(9) . .
O22 Fe1 O37 91.0(11) 6_655 .
O22 Fe1 O38 173.5(8) 6_655 .
O22 Fe1 O39 83.3(18) 6_655 .
O22 Fe1 O40 89(2) 6_655 .
O38 Fe1 O37 87.4(12) . .
O38 Fe1 O39 90.9(18) . .
O38 Fe1 O40 93(2) . .
O39 Fe1 O37 104(2) . .
O39 Fe1 O40 82(3) . .
O40 Fe1 O37 174(2) . .
O7AA Fe1 O22 97.2(11) . 6_655
O7AA Fe1 O37 83.2(17) . .
O7AA Fe1 O38 88.9(11) . .
O7AA Fe1 O39 173(2) . .
O7AA Fe1 O40 90(2) . .
Fe4 Fe2 K2B 94.7(18) . .
O39 Fe2 Fe4 127(5) . .
O39 Fe2 K2B 121(5) . .
O0AA Fe2 Fe4 24(10) . .
O0AA Fe2 K2B 72(10) . .
O0AA Fe2 O39 145(10) . .
O15 Fe3 Fe3 130.2(15) . 4_565
O15 Fe3 O65 92.6(11) . .
O15 Fe3 O4AA 161(2) . 4_565
O65 Fe3 Fe3 132.7(10) . 4_565
O65 Fe3 O4AA 92(2) . 4_565
O4AA Fe3 Fe3 41(2) 4_565 4_565
O4AA Fe3 Fe3 62(3) . 4_565
O4AA Fe3 O15 98(3) . .
O4AA Fe3 O65 98(3) . .
O4AA Fe3 O4AA 63(4) . 4_565
O2BA Fe4 Fe2 157(4) . .
O2BA Fe4 O0AA 163(5) . .
O19 Fe4 Fe2 94.8(18) 6_655 .
O19 Fe4 O2BA 84(3) 6_655 .
O19 Fe4 O44 166(3) 6_655 .
O19 Fe4 O0AA 98(4) 6_655 .
O43 Fe4 Fe2 175(5) . .
O43 Fe4 O2BA 21(5) . .
O43 Fe4 O19 89(5) . 6_655
O43 Fe4 O44 96(5) . .
O43 Fe4 O0AA 172(6) . .
O44 Fe4 Fe2 80.1(19) . .
O44 Fe4 O2BA 96(4) . .
O44 Fe4 O0AA 78(4) . .
O0AA Fe4 Fe2 7(4) . .
O2BA Fe4B O19 108(5) . 6_655
O2BA Fe4B O43 33(6) . .
O2BA Fe4B O70 77(5) . 7_645
O43 Fe4B O19 95(6) . 6_655
O43 Fe4B O70 91(6) . 7_645
O70 Fe4B O19 174.2(18) 7_645 6_655
O60 Fe5 K6 74.6(10) 4_565 .
O72 Fe5 O60 176(2) . 4_565
O72 Fe5 K6 102.0(14) . .
O77 Fe5 O60 97(2) . 4_565
O77 Fe5 O72 86(2) . .
O77 Fe5 K6 117(2) . .
O75 Fe5B O60 170(2) . 4_565
O77 Fe5B O60 93(2) . 4_565
O77 Fe5B O75 95(2) . .
O1 K0AA W13 155.10(19) . .
O1 K0AA O46 140.2(10) . 7_645
O1 K0AA O46 140.2(10) . 13_665
O5 K0AA W13 109.5(7) . .
O5 K0AA W13 139.5(12) 11_575 .
O5 K0AA O1 51.0(7) . .
O5 K0AA O1 51.0(7) 11_575 .
O5 K0AA O5 61.2(8) . 11_575
O5 K0AA O14 52.2(7) . .
O5 K0AA O14 52.2(7) 11_575 .
O5 K0AA O46 168.0(14) 11_575 7_645
O5 K0AA O46 120.3(5) 11_575 13_665
O5 K0AA O46 168.0(14) . 13_665
O5 K0AA O46 120.3(5) . 7_645
O14 K0AA W13 89.8(9) . .
O14 K0AA O1 87.7(9) . .
O14 K0AA O46 118.0(11) . 13_665
O14 K0AA O46 118.0(11) . 7_645
O46 K0AA W13 61.0(6) 13_665 .
O46 K0AA W13 29.0(4) 7_645 .
O46 K0AA O46 55.5(7) 7_645 13_665
O66 K0AA W13 27.6(3) . .
O66 K0AA O1 164.8(14) . .
O66 K0AA O5 116.9(12) . .
O66 K0AA O5 116.9(12) . 11_575
O66 K0AA O14 77.1(11) . .
O66 K0AA O46 51.2(7) . 13_665
O66 K0AA O46 51.2(7) . 7_645
O79 K0AA W13 128.3(13) 11_575 .
O79 K0AA W13 109.6(12) . .
O79 K0AA O1 60.6(11) . .
O79 K0AA O1 60.6(11) 11_575 .
O79 K0AA O5 109.6(14) 11_575 .
O79 K0AA O5 109.6(14) . 11_575
O79 K0AA O5 89.4(13) . .
O79 K0AA O5 89.4(13) 11_575 11_575
O79 K0AA O14 141.5(13) . .
O79 K0AA O14 141.5(13) 11_575 .
O79 K0AA O46 100.5(14) . 13_665
O79 K0AA O46 82.4(12) . 7_645
O79 K0AA O46 100.5(14) 11_575 7_645
O79 K0AA O46 82.4(12) 11_575 13_665
O79 K0AA O66 133.1(14) 11_575 .
O79 K0AA O66 133.1(14) . .
O79 K0AA O79 40(3) 11_575 .
O79 K0AA O80 101.6(18) . 11_575
O79 K0AA O80 61.9(16) 11_575 11_575
O79 K0AA O80 101.6(18) 11_575 .
O79 K0AA O80 61.9(16) . .
O80 K0AA W13 68.9(6) . .
O80 K0AA W13 118.0(9) 11_575 .
O80 K0AA O1 86.9(8) . .
O80 K0AA O1 86.9(8) 11_575 .
O80 K0AA O5 123.3(10) 11_575 .
O80 K0AA O5 62.7(7) 11_575 11_575
O80 K0AA O5 123.3(10) . 11_575
O80 K0AA O5 62.7(7) . .
O80 K0AA O14 97.6(9) 11_575 .
O80 K0AA O14 97.6(9) . .
O80 K0AA O46 116.3(10) . 13_665
O80 K0AA O46 61.4(6) 11_575 13_665
O80 K0AA O46 61.4(6) . 7_645
O80 K0AA O46 116.3(10) 11_575 7_645
O80 K0AA O66 95.0(8) . .
O80 K0AA O66 95.0(8) 11_575 .
O80 K0AA O80 163.3(19) 11_575 .
O41 K1AA O41 91(2) . 4_565
O42 K1AA O41 77(2) 4_565 4_565
O42 K1AA O41 77(2) . .
O42 K1AA O41 91(4) 4_565 .
O42 K1AA O41 91(4) . 4_565
O42 K1AA O42 163(6) 4_565 .
O42 K1AA O81 105(5) . .
O42 K1AA O81 105(5) 4_565 4_565
O42 K1AA O81 91(4) 4_565 .
O42 K1AA O81 91(4) . 4_565
O81 K1AA O41 109(3) 4_565 4_565
O81 K1AA O41 157(3) 4_565 .
O81 K1AA O41 157(3) . 4_565
O81 K1AA O41 109(3) . .
O81 K1AA O81 54(6) 4_565 .
Fe2 K2B W15B 77.9(10) . .
O0CA K2B W15B 129(6) . .
O0CA K2B Fe2 78(5) . .
O0CA K2B O84 147(5) . .
O84 K2B W15B 23.1(7) . .
O84 K2B Fe2 76.7(14) . .
O84 K2B K2B 130.7(11) . 4_565
Mo1 K3 Mo1 158.9(9) 4_565 .
W2 K3 Mo1 117.0(3) . 4_565
W2 K3 Mo1 58.27(10) 4_565 4_565
W2 K3 Mo1 58.27(10) . .
W2 K3 Mo1 117.0(3) 4_565 .
W2 K3 W2 157.4(9) . 4_565
O3 K3 Mo1 25.9(3) . .
O3 K3 Mo1 148.9(7) 4_565 .
O3 K3 Mo1 148.9(7) . 4_565
O3 K3 Mo1 25.9(3) 4_565 4_565
O3 K3 W2 93.2(4) . 4_565
O3 K3 W2 84.1(4) 4_565 4_565
O3 K3 W2 84.1(4) . .
O3 K3 W2 93.2(4) 4_565 .
O3 K3 O3 166.4(14) . 4_565
O6 K3 Mo1 138.5(8) . 4_565
O6 K3 Mo1 138.5(8) 4_565 .
O6 K3 Mo1 29.0(3) 4_565 4_565
O6 K3 Mo1 29.0(3) . .
O6 K3 W2 31.1(3) 4_565 4_565
O6 K3 W2 31.1(3) . .
O6 K3 W2 136.2(8) . 4_565
O6 K3 W2 136.2(8) 4_565 .
O6 K3 O3 54.2(5) . .
O6 K3 O3 120.2(7) 4_565 .
O6 K3 O3 120.2(7) . 4_565
O6 K3 O3 54.2(5) 4_565 4_565
O6 K3 O6 139.6(12) 4_565 .
O12 K3 Mo1 84.1(4) . .
O12 K3 Mo1 84.1(4) 4_565 4_565
O12 K3 Mo1 92.5(4) . 4_565
O12 K3 Mo1 92.5(4) 4_565 .
O12 K3 W2 25.8(3) 4_565 4_565
O12 K3 W2 146.7(7) . 4_565
O12 K3 W2 146.7(7) 4_565 .
O12 K3 W2 25.8(3) . .
O12 K3 O3 67.7(5) . 4_565
O12 K3 O3 109.9(5) 4_565 4_565
O12 K3 O3 109.9(5) . .
O12 K3 O3 67.7(5) 4_565 .
O12 K3 O6 116.4(7) . 4_565
O12 K3 O6 56.1(5) . .
O12 K3 O6 116.4(7) 4_565 .
O12 K3 O6 56.1(5) 4_565 4_565
O12 K3 O12 161.2(14) 4_565 .
O1AA K3 Mo1 79.5(4) . 4_565
O1AA K3 Mo1 79.5(4) . .
O1AA K3 W2 78.7(5) . .
O1AA K3 W2 78.7(5) . 4_565
O1AA K3 O3 83.2(7) . 4_565
O1AA K3 O3 83.2(7) . .
O1AA K3 O6 69.8(6) . .
O1AA K3 O6 69.8(6) . 4_565
O1AA K3 O12 80.6(7) . 4_565
O1AA K3 O12 80.6(7) . .
O4 K3 Mo1 100.5(4) . .
O4 K3 Mo1 100.5(4) . 4_565
O4 K3 W2 101.3(5) . .
O4 K3 W2 101.3(5) . 4_565
O4 K3 O3 96.8(7) . .
O4 K3 O3 96.8(7) . 4_565
O4 K3 O6 110.2(6) . 4_565
O4 K3 O6 110.2(6) . .
O4 K3 O12 99.4(7) . .
O4 K3 O12 99.4(7) . 4_565
O4 K3 O1AA 180.0 . .
O8 P1 O8 110.5(12) . 11_575
O8 P1 O10 110.0(8) 11_575 .
O8 P1 O10 110.0(8) . .
O8 P1 K0A 43.0(10) 11_575 2_765
O8 P1 K0A 43.0(10) . .
O8 P1 K0A 67.5(10) . 2_765
O8 P1 K0A 67.5(10) 11_575 .
O10 P1 K0A 124.8(11) . 2_765
O10 P1 K0A 124.8(11) . .
K0A P1 K0A 24.4(17) . 2_765
O18 P2 O27 106.6(12) . .
O18 P2 O28 110.9(8) . 11_575
O18 P2 O28 110.9(8) . .
O18 P2 K0A 126.3(12) . .
O18 P2 K0A 126.3(12) . 2_765
O27 P2 O28 108.2(8) . .
O27 P2 O28 108.2(8) . 11_575
O27 P2 K0A 125.1(11) . .
O27 P2 K0A 125.1(11) . 2_765
O28 P2 O28 111.9(11) 11_575 .
O28 P2 K0A 68.3(10) . 2_765
O28 P2 K0A 43.6(10) . .
O28 P2 K0A 68.3(10) 11_575 .
O28 P2 K0A 43.6(10) 11_575 2_765
K0A P2 K0A 24.8(17) 2_765 .
O1BA P3 O1BA 108.4(19) 2_765 .
O1BA P3 O35 109.3(6) 2_765 .
O1BA P3 O35 109.3(6) 2_765 2_765
O1BA P3 O35 109.3(6) . 2_765
O1BA P3 O35 109.3(6) . .
O1BA P3 K0A 124.8(9) 2_765 2_765
O1BA P3 K0A 124.8(9) 2_765 .
O1BA P3 K0A 124.8(9) . .
O1BA P3 K0A 124.8(9) . 2_765
O35 P3 O35 111.1(16) 2_765 .
O35 P3 K0A 43.0(12) 2_765 2_765
O35 P3 K0A 43.0(12) . .
O35 P3 K0A 68.1(12) . 2_765
O35 P3 K0A 68.1(12) 2_765 .
K0A P3 K0A 25.0(17) 2_765 .
P6 P4 K88 72.4(6) 13_665 13_665
P6 P4 K88 72.4(6) 13_665 .
O49 P4 P6 50.7(11) . 13_665
O49 P4 O50 117.5(15) . .
O49 P4 K88 121.8(12) . .
O49 P4 K88 121.8(12) . 13_665
O50 P4 P6 168.2(13) . 13_665
O50 P4 K88 119.0(11) . .
O50 P4 K88 119.0(11) . 13_665
O76 P4 P6 80.9(15) . 13_665
O76 P4 P6 80.9(15) 11_575 13_665
O76 P4 O49 106.9(15) . .
O76 P4 O49 106.9(15) 11_575 .
O76 P4 O50 105.0(16) 11_575 .
O76 P4 O50 105.0(16) . .
O76 P4 O76 116(2) . 11_575
O76 P4 K88 45.0(14) 11_575 13_665
O76 P4 K88 70.9(14) . 13_665
O76 P4 K88 70.9(14) 11_575 .
O76 P4 K88 45.0(14) . .
K88 P4 K88 25.9(14) 13_665 .
O50 P4B O56 117.9(16) . .
O50 P4B K88 120.8(12) . .
O50 P4B K88 120.8(12) . 13_665
O56 P4B K88 119.6(11) . .
O56 P4B K88 119.6(11) . 13_665
O82 P4B O50 108.2(14) 11_575 .
O82 P4B O50 108.2(14) . .
O82 P4B O56 105.7(15) 11_575 .
O82 P4B O56 105.7(15) . .
O82 P4B O82 111(2) 11_575 .
O82 P4B K88 68.4(14) 11_575 .
O82 P4B K88 42.7(14) . .
K88 P4B K88 25.7(14) 13_665 .
O56 P5 O62 116.8(17) . .
O56 P5 K88 121.7(12) . .
O56 P5 K88 121.7(12) . 13_665
O62 P5 K88 119.7(12) . .
O62 P5 K88 119.7(12) . 13_665
O73 P5 O56 107.8(15) 11_575 .
O73 P5 O56 107.8(15) . .
O73 P5 O62 106.1(15) . .
O73 P5 O62 106.1(15) 11_575 .
O73 P5 O73 113(3) . 11_575
O73 P5 K88 43.3(15) 11_575 13_665
O73 P5 K88 69.2(15) . 13_665
O73 P5 K88 43.3(15) . .
O73 P5 K88 69.2(15) 11_575 .
K88 P5 K88 25.8(14) 13_665 .
O62 P5B O67 119.9(16) . .
O62 P5B K88 119.9(11) . .
O62 P5B K88 119.9(11) . 13_665
O67 P5B K88 118.5(12) . 13_665
O67 P5B K88 118.5(12) . .
O83 P5B O62 105.2(15) . .
O83 P5B O62 105.2(15) 11_575 .
O83 P5B O67 106.3(14) 11_575 .
O83 P5B O67 106.3(14) . .
O83 P5B K88 44.3(14) . .
O83 P5B K88 70.0(14) 11_575 .
K88 P5B K88 25.7(14) 13_665 .
P4 P6 K88 72.8(6) 13_665 13_665
P4 P6 K88 72.8(6) 13_665 .
O49 P6 P4 49.3(11) 13_665 13_665
O49 P6 K88 120.7(12) 13_665 .
O49 P6 K88 120.7(12) 13_665 13_665
O67 P6 P4 164.9(14) . 13_665
O67 P6 O49 115.5(16) . 13_665
O67 P6 K88 121.9(12) . .
O67 P6 K88 121.9(12) . 13_665
O69 P6 P4 79.2(14) . 13_665
O69 P6 P4 79.2(14) 11_575 13_665
O69 P6 O49 105.8(15) 11_575 13_665
O69 P6 O49 105.8(15) . 13_665
O69 P6 O67 108.5(15) . .
O69 P6 O67 108.5(15) 11_575 .
O69 P6 O69 113(2) . 11_575
O69 P6 K88 69.5(14) 11_575 .
O69 P6 K88 43.5(14) . .
O69 P6 K88 69.5(14) . 13_665
O69 P6 K88 43.5(14) 11_575 13_665
K88 P6 K88 26.0(14) 13_665 .
O8 Na1 O8 70.7(9) . 12_755
O8 Na1 O13 57.3(6) 12_755 12_755
O8 Na1 O13 57.3(6) . .
O8 Na1 O13 107.2(9) 12_755 .
O8 Na1 O13 107.2(9) . 12_755
O8 Na1 O23 107.1(6) 12_755 12_755
O8 Na1 O23 144.0(11) . 12_755
O13 Na1 O13 92.5(10) . 12_755
O13 Na1 O23 91.6(9) . 12_755
O13 Na1 O23 51.9(6) 12_755 12_755
O28 Na1 O8 72.7(5) . .
O28 Na1 O8 142.7(10) 12_755 .
O28 Na1 O8 142.7(10) . 12_755
O28 Na1 O8 72.7(5) 12_755 12_755
O28 Na1 O13 144.2(11) . 12_755
O28 Na1 O13 56.4(5) 12_755 12_755
O28 Na1 O13 56.4(5) . .
O28 Na1 O13 144.2(11) 12_755 .
O28 Na1 O23 106.7(9) . 12_755
O28 Na1 O23 56.3(5) 12_755 12_755
O28 Na1 O28 141.5(12) . 12_755
O35 Na1 O8 143.1(5) . .
O35 Na1 O8 143.1(5) . 12_755
O35 Na1 O13 106.2(8) . 12_755
O35 Na1 O13 106.2(8) . .
O35 Na1 O23 56.7(7) . 12_755
O35 Na1 O28 71.1(6) . .
O35 Na1 O28 71.1(6) . 12_755
O6AA Na1 O8 91.0(12) . .
O6AA Na1 O8 109.3(14) 12_755 .
O6AA Na1 O8 109.3(14) . 12_755
O6AA Na1 O8 91.0(12) 12_755 12_755
O6AA Na1 O13 37.1(10) 12_755 12_755
O6AA Na1 O13 66.0(11) 12_755 .
O6AA Na1 O13 66.0(11) . 12_755
O6AA Na1 O13 37.1(10) . .
O6AA Na1 O23 54.9(11) . 12_755
O6AA Na1 O23 35.3(10) 12_755 12_755
O6AA Na1 O28 107.8(13) . 12_755
O6AA Na1 O28 78.2(10) 12_755 12_755
O6AA Na1 O28 78.2(10) . .
O6AA Na1 O28 107.8(13) 12_755 .
O6AA Na1 O35 88.4(14) . .
O6AA Na1 O35 88.4(14) 12_755 .
O6AA Na1 O6AA 31.4(17) 12_755 .
O6AA Na1 K0A 162.8(12) . 2_765
O6AA Na1 K0A 162.8(12) 12_755 2_765
K0A Na1 O8 87(4) . .
K0A Na1 O8 85.4(14) 2_765 .
K0A Na1 O8 85.4(14) 2_765 12_755
K0A Na1 O8 87(4) . 12_755
K0A Na1 O13 131.1(7) 2_765 .
K0A Na1 O13 131.7(13) . .
K0A Na1 O13 131.7(13) . 12_755
K0A Na1 O13 131.1(7) 2_765 12_755
K0A Na1 O23 129(4) . 12_755
K0A Na1 O23 130.6(14) 2_765 12_755
K0A Na1 O28 84.0(16) . .
K0A Na1 O28 84.7(8) 2_765 .
K0A Na1 O28 84.7(8) 2_765 12_755
K0A Na1 O28 84.0(16) . 12_755
K0A Na1 O35 84.4(16) 2_765 .
K0A Na1 O35 82(5) . .
K0A Na1 O6AA 162(3) . 12_755
K0A Na1 O6AA 162(3) . .
K0A Na1 K0A 2(3) . 2_765
O69 Na2 O69 167.5(17) 7_645 .
O69 Na2 O73 72.2(10) . .
O69 Na2 O73 106.3(10) . 7_645
O69 Na2 O73 106.3(10) 7_645 .
O69 Na2 O73 72.2(10) 7_645 7_645
O69 Na2 O76 35.1(10) . 7_645
O69 Na2 O76 143.0(11) . .
O69 Na2 O76 35.1(10) 7_645 .
O69 Na2 O76 143.0(11) 7_645 7_645
O69 Na2 O82 71.8(10) . 7_645
O69 Na2 O82 106.7(10) 7_645 7_645
O69 Na2 O83 141.2(10) . 7_645
O69 Na2 O83 37.1(10) 7_645 7_645
O73 Na2 O73 167.0(17) 7_645 .
O73 Na2 O76 71.6(10) . .
O73 Na2 O76 107.1(10) 7_645 .
O73 Na2 O76 71.6(10) 7_645 7_645
O73 Na2 O76 107.1(10) . 7_645
O76 Na2 O76 169.6(17) 7_645 .
O83 Na2 O82 108.8(10) 7_645 .
O83 Na2 O82 70.1(10) . .
O83 Na2 O83 170.6(17) 7_645 .
K88 Na2 O69 83.7(8) . 7_645
K88 Na2 O69 83.7(8) . .
K88 Na2 O69 83.7(8) 13_665 7_645
K88 Na2 O69 83.7(8) 13_665 .
K88 Na2 O73 83.5(9) 13_665 .
K88 Na2 O73 83.5(9) . .
K88 Na2 O73 83.5(9) . 7_645
K88 Na2 O73 83.5(9) 13_665 7_645
K88 Na2 O76 84.8(8) . .
K88 Na2 O76 84.8(8) . 7_645
K88 Na2 O76 84.8(8) 13_665 7_645
K88 Na2 O76 84.8(8) 13_665 .
K88 Na2 O82 83.5(8) 13_665 7_645
K88 Na2 O82 83.5(8) . .
K88 Na2 O82 83.5(8) 13_665 .
K88 Na2 O82 83.5(8) . 7_645
K88 Na2 O83 85.3(8) 13_665 7_645
K88 Na2 O83 85.3(9) . 7_645
K88 Na2 O83 85.3(8) . .
K88 Na2 O83 85.3(8) 13_665 .
K88 Na2 K88 0.000(4) . 13_665
W1 O1 W1 119.1(13) . 11_575
W1 O1 K0AA 102.7(10) . .
W1 O1 K0AA 102.7(10) 11_575 .
Mo1 O1 K0AA 102.7(10) . .
W7 O1BA W7 93.5(8) 12_755 2_765
P3 O1BA W7 126.2(7) . 12_755
P3 O1BA W7 126.2(7) . 2_765
W1 O2 W1 162.0(15) . 12_755
W1 O2 K3A 93.6(8) 12_755 .
W1 O2 K3A 93.6(8) . .
O43 O2BA Fe4 54(10) . .
O43 O2BA Fe4B 85(10) . .
W1 O3 K3A 114.7(10) . .
Mo1 O3 K3 103.5(8) . .
W1 O5 W3 146.7(9) . .
W1 O5 K0AA 107.4(10) . .
W3 O5 K0AA 103.6(10) . .
Mo1 O5 Mo3 146.7(9) . .
Mo1 O5 K0AA 107.4(10) . .
Mo3 O5 K0AA 103.6(10) . .
W1 O6 W2 149.2(10) . .
Mo1 O6 W2 149.2(10) . .
Mo1 O6 K3 99.9(6) . .
W2 O6 K3 95.2(6) . .
W2 O8 Na1 98.9(8) . .
W2 O8 K0A 114.7(13) . .
W2 O8 K0A 141.5(10) . 2_765
P1 O8 W2 130.9(9) . .
P1 O8 Na1 130.2(10) . .
P1 O8 K0A 87.6(10) . 2_765
P1 O8 K0A 114.3(14) . .
Na1 O8 K0A 42.6(12) . 2_765
Na1 O8 K0A 15.9(10) . .
K0A O8 K0A 26.7(19) . 2_765
W2 O9 W2 159.8(14) 12_755 .
W3 O10 W3 93.8(8) . 11_575
P1 O10 W3 126.6(7) . 11_575
P1 O10 W3 126.6(7) . .
P1 O10 Mo3 126.6(7) . .
W3 O8AA W2 152.2(10) . .
Mo3 O8AA W2 152.2(10) . .
W2 O12 K3 109.5(8) . .
W2 O12 K3A 121.5(8) . 9_765
W4 O13 W2 161.0(9) . .
W4 O13 Na1 95.5(7) . .
W2 O13 Na1 95.1(7) . .
W3 O14 W3 119.4(12) 11_575 .
W3 O14 K0AA 104.5(10) . .
W3 O14 K0AA 104.5(10) 11_575 .
Mo3 O14 K0AA 104.5(10) . .
W3 O15 Fe3 157.6(13) . .
Mo3 O15 Fe3 157.6(13) . .
W5 O16 W3 160.0(9) . .
Mo5 O16 Mo3 160.0(9) . .
W5 O17 W5 119.1(11) . 11_575
W5 O18 W5 93.7(7) 11_575 .
P2 O18 W5 126.8(7) . .
P2 O18 W5 126.8(7) . 11_575
P2 O18 Mo5 126.8(7) . .
W5 O19 Fe4 149.4(18) . 6_654
W5 O19 Fe4B 171.2(14) . 6_654
W5 O20 W6 148.6(9) . .
Mo5 O20 Mo6 148.6(9) . .
Mo5 O21 W4 149.3(10) . .
W4 O23 W8 158.7(9) . .
W4 O23 Na1 95.7(6) . .
W8 O23 Na1 95.9(6) . .
O6AA O23 W4 90.8(11) . .
O6AA O23 W8 109.2(12) . .
O6AA O23 Na1 37.5(11) . .
Mo6 O24 W4 151.3(10) . .
W6 O26 W6 119.7(11) 11_575 .
W6 O27 W6 93.8(7) . 11_575
P2 O27 W6 127.3(7) . .
P2 O27 W6 127.3(7) . 11_575
P2 O27 Mo6 127.3(7) . .
W4 O28 Na1 99.1(8) . .
W4 O28 K0A 115.1(13) . .
W4 O28 K0A 142.0(9) . 2_765
P2 O28 W4 131.9(8) . .
P2 O28 Na1 129.0(10) . .
P2 O28 K0A 113.0(14) . .
P2 O28 K0A 86.1(10) . 2_765
Na1 O28 K0A 42.9(12) . 2_765
Na1 O28 K0A 16.1(10) . .
K0A O28 K0A 26.9(19) . 2_765
W7 O29 W8 152.3(9) . .
Mo7 O29 W8 152.3(9) . .
W7 O30 W6 161.6(9) . .
Mo7 O30 Mo6 161.6(9) . .
W7 O32 W7 118.7(12) 11_575 .
W7 O33 W7 148.3(13) . 12_755
W8 O35 Na1 101.5(10) . .
W8 O35 K0A 145.1(13) . 2_765
W8 O35 K0A 117.9(15) . .
P3 O35 W8 129.4(12) . .
P3 O35 Na1 129.0(13) . .
P3 O35 K0A 112.6(16) . .
P3 O35 K0A 85.5(13) . 2_765
Na1 O35 K0A 16.4(11) . .
Na1 O35 K0A 43.5(13) . 2_765
K0A O35 K0A 27.1(19) . 2_765
W9 O38 Fe1 148.4(14) . .
Fe2 O39 O0AA 14(6) . .
O2BA O43 Fe4 105(10) . .
O2BA O43 Fe4B 62(10) . .
W9 O45 W14 146.0(11) . 7_645
W9 O45 W16 142.7(11) . .
W14 O45 W16 58.2(5) 7_645 .
W9 O46 K0AA 110.7(9) . 13_665
W13 O46 W9 154.0(10) 7_645 .
W13 O46 K0AA 94.7(10) 7_645 13_665
W9 O47 W9 119.9(12) 11_575 .
W9 O48 W10 154.8(11) . .
Mo9 O48 Mo10 154.8(11) . .
W9 O49 W9 94.6(8) . 11_575
P4 O49 W9 121.4(10) . 11_575
P4 O49 W9 121.4(10) . .
P4 O49 P6 79.9(13) . 13_665
P6 O49 W9 121.2(10) 13_665 .
P6 O49 W9 121.2(10) 13_665 11_575
W10 O50 W10 94.1(9) . 11_575
P4 O50 W10 120.1(10) . .
P4 O50 W10 120.1(10) . 11_575
P4B O50 Mo10 121.8(10) . .
W10 O51 W16 144.6(11) . .
Mo10 O51 W15B 144.2(11) . .
W10 O53 W10 119.5(13) 11_575 .
W10 O54 W11 153.2(11) . .
Mo10 O54 Mo11 153.2(11) . .
W11 O55 W15 143.6(11) . .
Mo11 O55 W15B 145.6(11) . .
W11 O56 W11 93.1(9) . 11_575
P4B O56 Mo11 120.6(9) . .
P5 O56 W11 122.1(9) . .
P5 O56 W11 122.1(9) . 11_575
W11 O57 W11 118.5(13) 11_575 .
W11 O59 W12 156.4(12) . .
Mo11 O59 Mo12 156.4(12) . .
W12 O60 Fe5 169.5(16) . 4_565
W12 O60 Fe5B 149.9(15) . 4_565
Fe5 O60 Fe5B 32.9(10) 4_565 4_565
W12 O61 W12 118.4(14) . 11_575
W12 O62 W12 93.8(9) 11_575 .
P5 O62 W12 121.4(9) . .
P5 O62 W12 121.4(9) . 11_575
P5B O62 Mo12 120.5(10) . .
W12 O63 W15 144.1(11) . .
Mo12 O63 W14B 143.2(11) . .
W12 O64 W13 152.8(11) . .
Mo12 O64 Mo13 152.8(11) . .
W13 O65 Fe3 170.8(15) . .
Mo13 O65 Fe3 170.8(15) . .
W13 O66 W13 119.2(12) . 11_575
W13 O66 K0AA 107.3(9) . .
W13 O66 K0AA 107.3(9) 11_575 .
Mo13 O66 K0AA 107.3(9) . .
W13 O67 W13 93.8(8) 11_575 .
P5B O67 Mo13 119.6(10) . .
P6 O67 W13 122.5(9) . .
P6 O67 W13 122.5(9) . 11_575
W13 O68 W14 146.5(12) . .
Mo13 O68 W14B 142.8(11) . .
W14 O69 Na2 97.6(12) . .
W14 O69 K88 142.3(13) . 13_665
W14 O69 K88 114.3(15) . .
P6 O69 W14 132.5(18) . .
P6 O69 Na2 129.7(17) . .
P6 O69 O76 102(2) . 7_645
P6 O69 K88 85.1(14) . 13_665
P6 O69 K88 113.1(18) . .
Na2 O69 K88 44.7(11) . 13_665
Na2 O69 K88 16.7(9) . .
O76 O69 W14 93.1(18) 7_645 .
O76 O69 Na2 73.1(15) 7_645 .
O76 O69 K88 78.0(16) 7_645 13_665
O76 O69 K88 73.8(15) 7_645 .
K88 O69 K88 28.0(16) . 13_665
W14 O70 Fe4B 149(2) . 7_645
W14 O71 W15 159(2) . .
W14 O71 Na2 97.6(13) . .
W15 O71 Na2 95.8(12) . .
W15 O73 Na2 97.9(12) . .
W15 O73 K88 142.4(14) . 13_665
W15 O73 K88 114.4(16) . .
P5 O73 W15 131.9(19) . .
P5 O73 Na2 130.2(19) . .
P5 O73 K88 113.7(19) . .
P5 O73 K88 85.6(15) . 13_665
Na2 O73 K88 16.6(9) . .
Na2 O73 K88 44.6(11) . 13_665
K88 O73 K88 28.0(16) . 13_665
W15B O74 Na2 136(2) . .
W15B O74 O85 116(3) . .
W15B O74 O87 100(3) . .
O85 O74 Na2 76(2) . .
O85 O74 O87 143(3) . .
O87 O74 Na2 76.6(18) . .
W15 O75 K6 109.5(18) . .
W16 O76 Na2 99.3(12) . .
W16 O76 K88 143.3(14) . 13_665
W16 O76 K88 115.8(15) . .
P4 O76 W16 133.5(18) . .
P4 O76 Na2 127.2(18) . .
P4 O76 O69 98(2) . 7_645
P4 O76 K88 110.8(18) . .
P4 O76 K88 83.2(14) . 13_665
Na2 O76 K88 44.0(11) . 13_665
Na2 O76 K88 16.5(9) . .
O69 O76 W16 96.6(19) 7_645 .
O69 O76 Na2 71.8(15) 7_645 .
O69 O76 K88 74.7(15) 7_645 13_665
O69 O76 K88 71.6(15) 7_645 .
K88 O76 K88 27.5(15) . 13_665
Fe5 O77 K78 126(3) . .
Fe5B O77 K78 119(2) . .
W15B O82 Na2 98.0(12) . .
W15B O82 K88 114.6(15) . .
P4B O82 W15B 131.0(18) . .
P4B O82 Na2 131.0(17) . .
P4B O82 K88 114.4(18) . .
Na2 O82 K88 44.7(11) . 13_665
Na2 O82 K88 16.6(9) . .
K88 O82 K88 28.1(16) . 13_665
W14B O83 Na2 100.3(13) . .
W14B O83 K88 116.9(16) . .
P5B O83 W14B 132.1(18) . .
P5B O83 Na2 127.5(17) . .
P5B O83 K88 111.0(18) . .
Na2 O83 K88 44.0(11) . 13_665
Na2 O83 K88 16.6(9) . .
K88 O83 K88 27.4(15) . 13_665
W15B O84 K2B 113(2) . .
W15B O85 Na2 96.2(12) . .
O74 O85 W15B 25.3(16) . .
O74 O85 Na2 78(2) . .
O86 O85 W15B 171(3) 7_645 .
O86 O85 Na2 78.1(19) 7_645 .
W14B O86 Na2 95.9(12) . .
O85 O86 W14B 170(3) 7_645 .
O85 O86 Na2 74.4(19) 7_645 .
W14B O87 W15B 162(2) . .
W14B O87 Na2 95.5(13) . .
W15B O87 Na2 93.8(12) . .
O74 O87 W14B 168(3) . .
O74 O87 W15B 28.0(14) . .
O74 O87 Na2 73.3(17) . .
O77 K78 Na2 114.1(12) 7_645 .
O77 K78 Na2 114.1(12) . .
O77 K78 O77 132(2) 7_645 .
K3A O1AA K3A 180.0 9_765 .
Na2 K88 Na2 180.0 . 13_665
Na2 K88 O69 100.4(11) 13_665 7_645
Na2 K88 O69 79.6(11) . 7_645
Na2 K88 O69 100.4(11) 13_665 .
Na2 K88 O69 79.6(11) . .
Na2 K88 O73 79.9(12) . 7_645
Na2 K88 O73 100.1(12) 13_665 .
Na2 K88 O73 100.1(12) 13_665 7_645
Na2 K88 O73 79.9(12) . .
Na2 K88 O76 78.7(11) . 7_645
Na2 K88 O76 101.3(11) 13_665 7_645
Na2 K88 O82 100.1(11) 13_665 7_645
Na2 K88 O82 79.9(11) . .
Na2 K88 O82 100.1(11) 13_665 .
Na2 K88 O82 79.9(11) . 7_645
Na2 K88 O83 78.1(11) . 7_645
Na2 K88 O83 101.9(11) 13_665 .
Na2 K88 O83 78.1(11) . .
Na2 K88 O83 101.9(11) 13_665 7_645
Na2 K88 K88 180.000(16) . 13_665
O69 K88 O69 159(2) . 7_645
O69 K88 O73 71.4(10) 7_645 7_645
O69 K88 O73 104.9(11) . 7_645
O69 K88 O73 104.9(11) 7_645 .
O69 K88 O73 71.4(10) . .
O69 K88 O76 34.6(10) . 7_645
O69 K88 O76 138.8(14) 7_645 7_645
O69 K88 O82 105.3(11) 7_645 7_645
O69 K88 O82 71.0(10) . 7_645
O69 K88 O83 36.6(10) 7_645 7_645
O69 K88 O83 136.8(13) . 7_645
O73 K88 O73 160(2) 7_645 .
O73 K88 O76 105.3(11) . 7_645
O73 K88 O76 70.6(10) 7_645 7_645
O73 K88 O83 138.5(13) . 7_645
O73 K88 O83 34.8(9) 7_645 7_645
O82 K88 O83 69.0(10) . .
O82 K88 O83 106.6(11) 7_645 .
O83 K88 O83 156(2) 7_645 .
K88 K88 Na2 0.000(6) 13_665 13_665
K88 K88 O69 100.4(11) 13_665 7_645
K88 K88 O69 100.4(11) 13_665 .
K88 K88 O73 100.1(12) 13_665 .
K88 K88 O73 100.1(12) 13_665 7_645
K88 K88 O76 101.3(11) 13_665 7_645
K88 K88 O82 100.1(11) 13_665 7_645
K88 K88 O82 100.1(11) 13_665 .
K88 K88 O83 101.9(11) 13_665 7_645
K88 K88 O83 101.9(11) 13_665 .
Fe3 O4AA Fe3 77(3) . 4_565
Fe2 O0AA Fe4 150(10) . .
Fe2 O0AA O39 22(10) . .
O39 O0AA Fe4 133(8) . .
Na1 O6AA K0A 5.1(8) . .
O23 O6AA Na1 107.1(17) . .
O23 O6AA K0A 103.0(16) . .
O6AA O6AA Na1 74.3(9) 12_755 .
O6AA O6AA O23 116.9(10) 12_755 .
O6AA O6AA K0A 78.7(6) 12_755 .
W1 K3A W1 59.63(19) . 12_755
W1 K3A W2 143.8(4) . 9_765
W1 K3A W2 143.8(4) 12_755 4_565
W1 K3A W2 110.3(2) 12_755 9_765
W1 K3A W2 110.3(2) . 4_565
W2 K3A W2 55.19(18) 4_565 9_765
O2 K3A W1 30.16(12) . .
O2 K3A W1 30.16(12) . 12_755
O2 K3A W2 135.3(5) . 4_565
O2 K3A W2 135.3(5) . 9_765
O3 K3A W1 24.0(4) 12_755 12_755
O3 K3A W1 24.0(4) . .
O3 K3A W1 83.7(5) . 12_755
O3 K3A W1 83.7(5) 12_755 .
O3 K3A W2 91.3(4) 12_755 9_765
O3 K3A W2 140.5(6) . 9_765
O3 K3A W2 91.3(4) . 4_565
O3 K3A W2 140.5(6) 12_755 4_565
O3 K3A O2 53.9(4) . .
O3 K3A O2 53.9(4) 12_755 .
O3 K3A O3 107.7(9) 12_755 .
O3 K3A O12 70.7(5) 12_755 9_765
O3 K3A O12 152.0(8) 12_755 4_565
O3 K3A O12 70.7(5) . 4_565
O3 K3A O12 152.0(8) . 9_765
O3 K3A O1AA 80.0(5) . .
O3 K3A O1AA 80.0(5) 12_755 .
O3 K3A O9AA 121.9(7) 12_755 .
O3 K3A O9AA 121.9(7) . .
O12 K3A W1 91.5(4) 9_765 12_755
O12 K3A W1 91.5(4) 4_565 .
O12 K3A W1 140.7(6) 9_765 .
O12 K3A W1 140.7(6) 4_565 12_755
O12 K3A W2 21.4(3) 4_565 4_565
O12 K3A W2 21.4(3) 9_765 9_765
O12 K3A W2 76.5(4) 9_765 4_565
O12 K3A W2 76.5(4) 4_565 9_765
O12 K3A O2 119.9(5) 4_565 .
O12 K3A O2 119.9(5) 9_765 .
O12 K3A O12 97.5(8) 4_565 9_765
O12 K3A O1AA 72.1(5) 4_565 .
O12 K3A O1AA 72.1(5) 9_765 .
O12 K3A O9AA 77.8(10) 9_765 .
O12 K3A O9AA 77.8(10) 4_565 .
O1AA K3A W1 74.5(3) . 12_755
O1AA K3A W1 74.5(3) . .
O1AA K3A W2 69.3(3) . 4_565
O1AA K3A W2 69.3(3) . 9_765
O1AA K3A O2 76.9(6) . .
O9AA K3A W1 141.5(9) . .
O9AA K3A W1 141.5(9) . 12_755
O9AA K3A W2 69.8(13) . 9_765
O9AA K3A W2 69.8(13) . 4_565
O9AA K3A O2 149.6(16) . .
O9AA K3A O1AA 133.6(15) . .
Na1 K0A O8 77(4) . .
Na1 K0A O8 99.6(18) 2_765 .
Na1 K0A O28 79.9(18) . .
Na1 K0A O28 101.3(13) 2_765 .
Na1 K0A O35 103(2) 2_765 .
Na1 K0A O35 81(5) . .
Na1 K0A O6AA 168.4(9) 2_765 .
Na1 K0A O6AA 13.1(19) . .
Na1 K0A K0A 177(5) . 2_765
O8 K0A O8 68.8(13) . 12_755
O8 K0A O28 136.9(18) . 2_765
O8 K0A O28 83.2(7) 12_755 2_765
O8 K0A O35 137.7(13) 12_755 2_765
O8 K0A O35 137.7(13) . 2_765
O28 K0A O8 71.3(7) 12_755 12_755
O28 K0A O8 71.3(7) . .
O28 K0A O8 137.3(18) 12_755 .
O28 K0A O8 137.3(18) . 12_755
O28 K0A O28 138.4(19) . 2_765
O28 K0A O28 49.0(7) 12_755 2_765
O28 K0A O28 138(2) . 12_755
O28 K0A O35 83.5(11) 12_755 2_765
O28 K0A O35 83.5(11) . 2_765
O35 K0A O8 138.7(13) . .
O35 K0A O8 138.7(13) . 12_755
O35 K0A O28 55.0(8) 2_765 2_765
O35 K0A O28 70.6(11) . .
O35 K0A O28 83.7(12) . 2_765
O35 K0A O28 70.6(11) . 12_755
O35 K0A O35 50.7(12) . 2_765
O35 K0A O6AA 75.0(16) . .
O35 K0A O6AA 75.0(16) . 12_755
O6AA K0A O8 89.0(17) 12_755 .
O6AA K0A O8 76.1(14) . .
O6AA K0A O8 89.0(17) . 12_755
O6AA K0A O8 76.1(14) 12_755 12_755
O6AA K0A O28 137.3(14) . 2_765
O6AA K0A O28 116.1(9) 12_755 2_765
O6AA K0A O28 67.1(12) 12_755 12_755
O6AA K0A O28 67.1(12) . .
O6AA K0A O28 88.7(15) 12_755 .
O6AA K0A O28 88.7(15) . 12_755
O6AA K0A O35 124.6(19) . 2_765
O6AA K0A O35 124.6(19) 12_755 2_765
O6AA K0A O6AA 22.7(13) 12_755 .
K0A K0A Na1 1.0(15) 2_765 2_765
K0A K0A O8 100.4(12) 2_765 .
K0A K0A O8 100.4(12) 2_765 12_755
K0A K0A O28 101.0(12) 2_765 .
K0A K0A O28 101.0(12) 2_765 12_755
K0A K0A O28 52.1(8) 2_765 2_765
K0A K0A O35 51.1(10) 2_765 2_765
K0A K0A O35 101.8(13) 2_765 .
K0A K0A O6AA 168.1(7) 2_765 .
K0A K0A O6AA 168.1(7) 2_765 12_755
W15 K6 W15 159(3) 4_565 .
Fe5 K6 W15 101.8(15) 4_565 .
Fe5 K6 W15 101.8(15) . 4_565
Fe5 K6 W15 62.0(8) 4_565 4_565
Fe5 K6 W15 62.0(8) . .
Fe5 K6 Fe5 87(2) 4_565 .
O75 K6 W15 23.8(7) . .
O75 K6 W15 146(2) 4_565 .
O75 K6 W15 146(2) . 4_565
O75 K6 W15 23.8(7) 4_565 4_565
O75 K6 Fe5 44.9(11) 4_565 4_565
O75 K6 Fe5 44.9(11) . .
O75 K6 Fe5 112(2) 4_565 .
O75 K6 Fe5 112(2) . 4_565
O75 K6 O75 154(4) 4_565 .

loop_
_geom_bond_atom_site_label_1
_geom_bond_atom_site_label_2
_geom_bond_distance
_geom_bond_site_symmetry_2
W1 K0AA 4.11(3) .
W1 O1 1.925(13) .
W1 O2 1.927(4) .
W1 O3 1.717(18) .
W1 O5 1.958(19) .
W1 O6 1.883(17) .
W1 K3A 3.829(11) .
W3 K0AA 4.02(3) .
W3 O5 1.97(2) .
W3 O10 2.267(14) .
W3 O8AA 1.870(16) .
W3 O14 1.918(12) .
W3 O15 1.715(17) .
W3 O16 1.96(2) .
W5 O16 1.90(2) .
W5 O17 1.923(11) .
W5 O18 2.271(14) .
W5 O19 1.701(16) .
W5 O20 1.95(2) .
W6 O20 1.97(2) .
W6 O25 1.728(17) .
W6 O26 1.914(11) .
W6 O27 2.268(14) .
W6 O30 1.93(2) .
W7 O1BA 2.275(15) 2_765
W7 O29 1.871(16) .
W7 O30 1.92(2) .
W7 O31 1.746(18) .
W7 O32 1.927(12) .
W7 O33 1.963(6) .
Mo1 K0AA 4.11(3) .
Mo1 K3 3.830(6) .
Mo1 O1 1.925(13) .
Mo1 O2 1.927(4) .
Mo1 O3 1.717(18) .
Mo1 O5 1.958(19) .
Mo1 O6 1.883(17) .
Mo3 K0AA 4.02(3) .
Mo3 O5 1.97(2) .
Mo3 O10 2.267(14) .
Mo3 O8AA 1.870(16) .
Mo3 O14 1.918(12) .
Mo3 O15 1.715(17) .
Mo3 O16 1.96(2) .
Mo5 O16 1.90(2) .
Mo5 O17 1.923(11) .
Mo5 O18 2.271(14) .
Mo5 O19 1.701(16) .
Mo5 O20 1.95(2) .
Mo5 O21 1.861(15) .
Mo6 O20 1.97(2) .
Mo6 O24 1.858(16) .
Mo6 O25 1.728(17) .
Mo6 O26 1.914(11) .
Mo6 O27 2.268(14) .
Mo6 O30 1.93(2) .
Mo7 O1BA 2.275(15) 2_765
Mo7 O29 1.871(16) .
Mo7 O30 1.92(2) .
Mo7 O31 1.746(18) .
Mo7 O32 1.927(12) .
Mo7 O33 1.963(6) .
W4 Na1 3.678(16) .
W4 O13 1.876(16) .
W4 O21 1.967(15) .
W4 O22 1.731(15) .
W4 O23 1.863(15) .
W4 O24 1.940(16) .
W4 O28 2.166(14) .
W4 K0A 4.10(4) .
W2 K3 3.745(6) .
W2 Na1 3.69(2) .
W2 O6 1.943(17) .
W2 O8 2.192(14) .
W2 O9 1.902(4) .
W2 O8AA 1.925(15) .
W2 O12 1.732(15) .
W2 O13 1.917(16) .
W2 K3A 4.042(12) 9_765
W8 Na1 3.73(3) .
W8 O23 1.939(15) 12_755
W8 O23 1.939(15) .
W8 O29 1.910(16) 12_755
W8 O29 1.910(16) .
W8 O34 1.73(2) .
W8 O35 2.19(2) .
W8 K0A 4.13(5) .
W9 O38 1.695(17) .
W9 O45 1.856(17) .
W9 O46 1.95(2) .
W9 O47 1.909(12) .
W9 O48 1.89(2) .
W9 O49 2.248(15) .
W10 O48 2.00(2) .
W10 O50 2.258(16) .
W10 O51 1.883(18) .
W10 O52 1.721(18) .
W10 O53 1.914(12) .
W10 O54 1.92(2) .
W11 O54 1.97(2) .
W11 O55 1.870(18) .
W11 O56 2.280(16) .
W11 O57 1.926(13) .
W11 O58 1.713(19) .
W11 O59 1.87(2) .
W12 O59 2.00(2) .
W12 O60 1.670(19) .
W12 O61 1.925(14) .
W12 O62 2.266(17) .
W12 O63 1.882(18) .
W12 O64 1.94(2) .
W13 K0AA 3.96(3) .
W13 O46 1.93(2) 7_645
W13 O64 1.95(2) .
W13 O65 1.720(18) .
W13 O66 1.925(12) .
W13 O67 2.275(16) .
W13 O68 1.878(17) .
Mo9 O38 1.695(17) .
Mo9 O45 1.856(17) .
Mo9 O46 1.95(2) .
Mo9 O47 1.909(12) .
Mo9 O48 1.89(2) .
Mo9 O49 2.248(15) .
Mo10 O48 2.00(2) .
Mo10 O50 2.258(16) .
Mo10 O51 1.883(18) .
Mo10 O52 1.721(18) .
Mo10 O53 1.914(12) .
Mo10 O54 1.92(2) .
Mo11 O54 1.97(2) .
Mo11 O55 1.870(18) .
Mo11 O56 2.280(16) .
Mo11 O57 1.926(13) .
Mo11 O58 1.713(19) .
Mo11 O59 1.87(2) .
Mo12 O59 2.00(2) .
Mo12 O60 1.670(19) .
Mo12 O61 1.925(14) .
Mo12 O62 2.266(17) .
Mo12 O63 1.882(18) .
Mo12 O64 1.94(2) .
Mo13 K0AA 3.96(3) .
Mo13 O46 1.93(2) 7_645
Mo13 O64 1.95(2) .
Mo13 O65 1.720(18) .
Mo13 O66 1.925(12) .
Mo13 O67 2.275(16) .
Mo13 O68 1.878(17) .
W14 W16 1.963(3) 7_645
W14 Na2 3.631(12) .
W14 O45 2.010(18) 7_645
W14 O68 1.983(18) .
W14 O69 2.16(3) .
W14 O70 1.69(3) .
W14 O71 1.83(3) .
W14 K88 4.07(3) .
W14B Na2 3.669(12) .
W14B O63 2.004(19) .
W14B O68 1.998(17) .
W14B O72 1.73(4) .
W14B O83 2.11(3) .
W14B O86 1.88(4) .
W14B O87 1.85(3) .
W14B K88 4.11(3) .
W15 Na2 3.665(12) .
W15 O55 2.006(18) .
W15 O63 1.996(18) .
W15 O71 1.96(3) .
W15 O73 2.18(3) .
W15 O75 1.73(4) .
W15 K88 4.10(3) .
W15 K6 4.054(17) .
W15B K2B 4.00(4) .
W15B Na2 3.671(12) .
W15B O51 1.992(17) .
W15B O55 1.985(18) .
W15B O74 0.92(4) .
W15B O82 2.19(3) .
W15B O84 1.71(3) .
W15B O85 1.93(3) .
W15B O87 1.93(3) .
W15B K88 4.11(3) .
W16 Na2 3.665(12) .
W16 O44 1.70(3) .
W16 O45 2.025(18) .
W16 O51 1.985(19) .
W16 O76 2.12(3) .
W16 K88 4.10(3) .
Fe1 O22 2.095(17) 6_655
Fe1 O37 2.34(4) .
Fe1 O38 2.11(2) .
Fe1 O39 2.19(7) .
Fe1 O40 2.23(9) .
Fe1 O7AA 2.04(4) .
Fe2 Fe4 2.82(7) .
Fe2 K2B 3.68(7) .
Fe2 O39 1.05(8) .
Fe2 O0AA 0.66(15) .
Fe3 Fe3 2.51(4) 4_565
Fe3 O15 2.08(3) .
Fe3 O65 2.16(3) .
Fe3 O4AA 1.69(8) .
Fe3 O4AA 2.27(8) 4_565
Fe4 O2BA 2.14(12) .
Fe4 O19 1.96(4) 6_655
Fe4 O43 1.80(15) .
Fe4 O44 2.06(6) .
Fe4 O0AA 2.22(16) .
Fe4B O2BA 1.28(11) .
Fe4B O19 2.07(3) 6_655
Fe4B O43 1.45(15) .
Fe4B O70 2.02(4) 7_645
Fe5 O60 2.03(3) 4_565
Fe5 O72 1.97(5) .
Fe5 O77 1.80(6) .
Fe5 K6 3.59(7) .
Fe5B O60 2.08(3) 4_565
Fe5B O75 2.01(4) .
Fe5B O77 1.87(6) .
K0AA O1 3.23(4) .
K0AA O5 3.08(3) .
K0AA O5 3.08(3) 11_575
K0AA O14 3.09(4) .
K0AA O46 3.31(3) 13_665
K0AA O46 3.31(3) 7_645
K0AA O66 2.94(4) .
K0AA O79 2.83(6) 11_575
K0AA O79 2.83(6) .
K0AA O80 2.86(3) 11_575
K0AA O80 2.86(3) .
K1AA O41 3.25(6) .
K1AA O41 3.25(6) 4_565
K1AA O42 2.01(7) .
K1AA O42 2.01(7) 4_565
K1AA O81 2.04(11) 4_565
K1AA O81 2.04(11) .
K2B K2B 4.17(8) 4_565
K2B O0CA 1.33(12) .
K2B O84 3.02(5) .
K3 O3 3.05(2) 4_565
K3 O3 3.05(2) .
K3 O6 3.03(2) .
K3 O6 3.03(2) 4_565
K3 O12 2.791(18) 4_565
K3 O12 2.791(18) .
K3 O1AA 2.60(3) .
K3 O4 1.77(8) .
P1 O8 1.533(15) .
P1 O8 1.533(15) 11_575
P1 O10 1.55(2) .
P1 K0A 3.63(4) 2_765
P1 K0A 3.63(4) .
P2 O18 1.52(2) .
P2 O27 1.54(2) .
P2 O28 1.545(14) 11_575
P2 O28 1.546(14) .
P2 K0A 3.58(2) .
P2 K0A 3.58(2) 2_765
P3 O1BA 1.55(2) 2_765
P3 O1BA 1.55(2) .
P3 O35 1.58(2) .
P3 O35 1.58(2) 2_765
P3 K0A 3.54(5) .
P3 K0A 3.54(5) 2_765
P4 P6 2.14(3) 13_665
P4 O49 1.65(3) .
P4 O50 1.72(3) .
P4 O76 1.57(3) .
P4 O76 1.57(3) 11_575
P4 K88 3.576(18) 13_665
P4 K88 3.576(18) .
P4B O50 1.64(3) .
P4B O56 1.65(3) .
P4B O82 1.54(3) 11_575
P4B O82 1.54(3) .
P4B K88 3.601(19) 13_665
P4B K88 3.601(19) .
P5 O56 1.61(3) .
P5 O62 1.67(3) .
P5 O73 1.53(3) .
P5 O73 1.53(3) 11_575
P5 K88 3.58(2) 13_665
P5 K88 3.58(2) .
P5B O62 1.64(3) .
P5B O67 1.67(3) .
P5B O83 1.61(3) .
P5B O83 1.61(3) 11_575
P5B K88 3.602(19) 13_665
P5B K88 3.602(19) .
P6 O49 1.68(3) 13_665
P6 O67 1.62(3) .
P6 O69 1.54(3) .
P6 O69 1.54(3) 11_575
P6 K88 3.570(19) .
P6 K88 3.570(18) 13_665
Na1 O8 2.65(2) 12_755
Na1 O8 2.65(2) .
Na1 O13 2.99(2) .
Na1 O13 2.99(2) 12_755
Na1 O23 2.99(3) 12_755
Na1 O28 2.650(16) .
Na1 O28 2.650(16) 12_755
Na1 O35 2.61(3) .
Na1 O6AA 1.91(4) 12_755
Na1 O6AA 1.91(4) .
Na1 K0A 0.74(5) .
Na1 K0A 2.28(7) 2_765
Na2 O69 2.64(3) .
Na2 O69 2.64(3) 7_645
Na2 O73 2.66(3) .
Na2 O73 2.66(3) 7_645
Na2 O76 2.66(3) 7_645
Na2 O76 2.66(3) .
Na2 O82 2.66(3) .
Na2 O82 2.66(3) 7_645
Na2 O83 2.65(3) 7_645
Na2 O83 2.65(3) .
Na2 K88 0.77(4) .
Na2 K88 2.37(6) 13_665
O2 K3A 3.19(3) .
O2BA O43 0.80(15) .
O3 K3A 2.78(2) .
O8 K0A 3.35(5) 2_765
O8 K0A 2.72(4) .
O12 K3A 2.857(19) 9_765
O23 O6AA 1.81(3) .
O28 K0A 2.68(2) .
O28 K0A 3.33(4) 2_765
O35 K0A 3.29(6) 2_765
O35 K0A 2.62(5) .
O39 O0AA 1.64(17) .
O69 O76 1.60(5) 7_645
O69 K88 3.36(4) 13_665
O69 K88 2.67(3) .
O73 K88 3.36(4) 13_665
O73 K88 2.69(3) .
O74 O85 1.34(5) .
O74 O87 1.54(4) .
O75 K6 3.13(4) .
O76 K88 2.70(3) .
O76 K88 3.40(4) 13_665
O77 K78 3.28(6) .
O82 K88 2.68(3) .
O82 K88 3.35(4) 13_665
O83 K88 2.70(3) .
O83 K88 3.41(4) 13_665
O85 O86 1.40(5) 7_645
O1AA K3A 3.068(16) 9_765
O1AA K3A 3.068(16) .
K88 K88 1.60(9) 13_665
O6AA O6AA 1.03(6) 12_755
O6AA K0A 2.63(6) .
O9AA K3A 3.04(8) .
O0BA O0BA 0.6(3) 11_575
O3AA O3AA 1.34(13) 12_755
K0A K0A 1.53(11) 2_765

loop_
_platon_squeeze_void_nr
_platon_squeeze_void_average_x
_platon_squeeze_void_average_y
_platon_squeeze_void_average_z
_platon_squeeze_void_volume
_platon_squeeze_void_count_electrons
_platon_squeeze_void_content
1 0.387 0.250 0.250 2190 509 ' '
2 0.385 0.750 -0.250 2190 509 ' '
